data_7231201
loop_
_publ_author_name
'Emami, Marzieh'
'\'Slepokura, Katarzyna Anna'
'Trzebiatowska, Monika'
'Noshiranzadeh, Nader'
'Kinzhybalo, Vasyl'

_publ_section_title
;
 Oxyanion clusters with antielectrostatic hydrogen bonding (AEHB) in
 tetraalkylammonium hypodiphosphates
;
_journal_issue 35
_journal_name_full CrystEngComm
_journal_page_first 5209
_journal_paper_doi 10.1039/C8CE00880A
_journal_volume 20
_journal_year 2018
_chemical_formula_moiety '[(C16 H36 N), (H3 O6 P2)], 0.25(H4 O6 P2), 0.52(H2 O)'
_chemical_formula_sum 'C16 H41.05 N O8.02 P2.5'
_chemical_formula_weight 453.37
_space_group_crystal_system triclinic
_space_group_IT_number 2
_space_group_name_Hall '-P 1'
_space_group_name_H-M_alt 'P -1'
_symmetry_space_group_name_Hall '-P 1'
_symmetry_space_group_name_H-M 'P -1'
_atom_sites_solution_hydrogens mixed
_atom_sites_solution_primary direct
_atom_sites_solution_secondary difmap
_audit_creation_method SHELXL-2014/7
_audit_update_record
;
2018-05-04 deposited with the CCDC.
2018-07-19 downloaded from the CCDC.
;
_cell_angle_alpha 73.32(3)
_cell_angle_beta 88.05(2)
_cell_angle_gamma 89.94(2)
_cell_formula_units_Z 8
_cell_length_a 14.764(3)
_cell_length_b 17.203(4)
_cell_length_c 19.266(5)
_cell_measurement_reflns_used 12782
_cell_measurement_temperature 100(2)
_cell_measurement_theta_max 30.76
_cell_measurement_theta_min 2.75
_cell_volume 4684(2)
_computing_cell_refinement
;
CrysAlisPro, Agilent Technologies,
Version 1.171.36.21 (release 14-08-2012 CrysAlis171 .NET)
(compiled Sep 14 2012,17:21:16)
;
_computing_data_collection
;
CrysAlisPro, Agilent Technologies,
Version 1.171.36.21 (release 14-08-2012 CrysAlis171 .NET)
(compiled Sep 14 2012,17:21:16)
;
_computing_data_reduction
;
CrysAlisPro, Agilent Technologies,
Version 1.171.36.21 (release 14-08-2012 CrysAlis171 .NET)
(compiled Sep 14 2012,17:21:16)
;
_computing_structure_refinement 'SHELXL-2014/7 (Sheldrick, 2014)'
_computing_structure_solution 'SHELXT-2014 (Sheldrick, 2015)'
_diffrn_ambient_temperature 100(2)
_diffrn_detector_area_resol_mean 10.3456
_diffrn_measured_fraction_theta_full 0.999
_diffrn_measured_fraction_theta_max 0.894
_diffrn_measurement_device_type 'Agilent Technologies Xcalibur R, Ruby'
_diffrn_measurement_method 'omega scans'
_diffrn_radiation_type MoK\a
_diffrn_radiation_wavelength 0.71073
_diffrn_reflns_av_R_equivalents 0.0302
_diffrn_reflns_av_unetI/netI 0.0668
_diffrn_reflns_Laue_measured_fraction_full 0.999
_diffrn_reflns_Laue_measured_fraction_max 0.894
_diffrn_reflns_limit_h_max 20
_diffrn_reflns_limit_h_min -17
_diffrn_reflns_limit_k_max 23
_diffrn_reflns_limit_k_min -23
_diffrn_reflns_limit_l_max 27
_diffrn_reflns_limit_l_min -27
_diffrn_reflns_number 46607
_diffrn_reflns_point_group_measured_fraction_full 0.999
_diffrn_reflns_point_group_measured_fraction_max 0.894
_diffrn_reflns_theta_full 25.242
_diffrn_reflns_theta_max 30.830
_diffrn_reflns_theta_min 2.761
_diffrn_source 'Enhance (Mo) X-ray Source'
_exptl_absorpt_coefficient_mu 0.259
_exptl_absorpt_correction_T_max 1.000
_exptl_absorpt_correction_T_min 0.988
_exptl_absorpt_correction_type multi-scan
_exptl_absorpt_process_details
;
CrysAlisPro, Agilent Technologies,
Version 1.171.36.21 (release 14-08-2012 CrysAlis171 .NET)
(compiled Sep 14 2012,17:21:16)
Empirical absorption correction using spherical harmonics,
 implemented in SCALE3 ABSPACK scaling algorithm.
;
_exptl_crystal_colour colourless
_exptl_crystal_density_diffrn 1.286
_exptl_crystal_description block
_exptl_crystal_F_000 1966
_exptl_crystal_size_max 0.39
_exptl_crystal_size_mid 0.14
_exptl_crystal_size_min 0.13
_refine_diff_density_max 0.885
_refine_diff_density_min -0.537
_refine_diff_density_rms 0.067
_refine_ls_extinction_method none
_refine_ls_goodness_of_fit_ref 1.017
_refine_ls_hydrogen_treatment mixed
_refine_ls_matrix_type full
_refine_ls_number_parameters 1173
_refine_ls_number_reflns 26321
_refine_ls_number_restraints 67
_refine_ls_restrained_S_all 1.017
_refine_ls_R_factor_all 0.0889
_refine_ls_R_factor_gt 0.0547
_refine_ls_shift/su_max 0.001
_refine_ls_shift/su_mean 0.000
_refine_ls_structure_factor_coef Fsqd
_refine_ls_weighting_details 'w=1/[\s^2^(Fo^2^)+(0.0507P)^2^+2.0094P] where P=(Fo^2^+2Fc^2^)/3'
_refine_ls_weighting_scheme calc
_refine_ls_wR_factor_gt 0.1148
_refine_ls_wR_factor_ref 0.1299
_reflns_Friedel_coverage 0.000
_reflns_number_gt 18418
_reflns_number_total 26321
_reflns_threshold_expression 'I > 2\s(I)'
_cod_data_source_file c8ce00880a2.cif
_cod_data_source_block 4_me1851
_cod_depositor_comments 'Adding full bibliography for 7231199--7231204.cif.'
_cod_original_formula_sum 'C16 H41.05 N O8.02 P2.50'
_cod_database_code 7231201
_shelx_shelxl_version_number 2014/7
_shelx_space_group_comment
;
The symmetry employed for this shelxl refinement is uniquely defined
by the following loop, which should always be used as a source of
symmetry information in preference to the above space-group names.
They are only intended as comments.
;
_shelx_estimated_absorpt_t_min 0.906
_shelx_estimated_absorpt_t_max 0.967

loop_
_space_group_symop_operation_xyz
'x, y, z'
'-x, -y, -z'

loop_
_atom_site_label
_atom_site_type_symbol
_atom_site_fract_x
_atom_site_fract_y
_atom_site_fract_z
_atom_site_U_iso_or_equiv
_atom_site_adp_type
_atom_site_occupancy
_atom_site_site_symmetry_order
_atom_site_calc_flag
_atom_site_refinement_flags_posn
_atom_site_refinement_flags_adp
_atom_site_refinement_flags_occupancy
_atom_site_disorder_assembly
_atom_site_disorder_group
P1A P 0.59581(3) 0.11281(3) 0.88620(3) 0.02120(12) Uani 1 1 d . . . . .
P2A P 0.49347(3) 0.14709(3) 0.95614(3) 0.01596(10) Uani 1 1 d . . . . .
O1A O 0.54758(11) 0.10083(10) 0.82284(8) 0.0299(4) Uani 1 1 d . . . . .
O2A O 0.66993(10) 0.17909(9) 0.86574(9) 0.0279(4) Uani 1 1 d DG . . . .
H2A H 0.6567 0.2193 0.8311 0.042 Uiso 1 1 d DG U . . .
O3A O 0.64742(10) 0.03677(10) 0.92989(10) 0.0331(4) Uani 1 1 d DG . . . .
H3A H 0.6187 -0.0030 0.9574 0.050 Uiso 1 1 d DG U . . .
O4A O 0.46594(10) 0.23128(9) 0.91628(8) 0.0220(3) Uani 1 1 d . . . . .
O5A O 0.42132(9) 0.08196(9) 0.97359(8) 0.0202(3) Uani 1 1 d . . . . .
O6A O 0.54210(10) 0.15148(9) 1.02584(8) 0.0232(3) Uani 1 1 d DG . . . .
H6A H 0.5513 0.1053 1.0543 0.035 Uiso 1 1 d DG U . . .
P1B P 0.44588(4) 0.28868(4) 0.72220(3) 0.01849(14) Uani 0.8680(12) 1 d D . P A 1
P2B P 0.58012(4) 0.34465(4) 0.70940(3) 0.01798(14) Uani 0.8680(12) 1 d D . P A 1
O1B O 0.38806(14) 0.32958(14) 0.66100(11) 0.0303(5) Uani 0.8680(12) 1 d D . P A 1
O2B O 0.40389(10) 0.29250(11) 0.79553(9) 0.0237(4) Uani 0.8680(12) 1 d D . P A 1
H2B H 0.4364 0.2666 0.8292 0.036 Uiso 0.8680(12) 1 calc R U P A 1
O3B O 0.45973(15) 0.19785(12) 0.72412(10) 0.0261(4) Uani 0.8680(12) 1 d D . P A 1
H3B H 0.4868 0.1735 0.7617 0.039 Uiso 0.8680(12) 1 calc R U P A 1
O4B O 0.63526(12) 0.30321(13) 0.77272(16) 0.0298(6) Uani 0.8680(12) 1 d D . P A 1
O5B O 0.61974(11) 0.34127(10) 0.63676(9) 0.0258(4) Uani 0.8680(12) 1 d D . P A 1
O6B O 0.56230(16) 0.43283(13) 0.71038(15) 0.0246(5) Uani 0.8680(12) 1 d D . P A 1
H6B H 0.5430 0.4597 0.6701 0.037 Uiso 0.8680(12) 1 calc R U P A 1
P1X P 0.5444(2) 0.3535(2) 0.7402(2) 0.0205(10) Uiso 0.1320(12) 1 d D . P A 2
P2X P 0.4526(2) 0.3010(2) 0.6792(2) 0.0195(10) Uiso 0.1320(12) 1 d D . P A 2
O1X O 0.6304(4) 0.3075(6) 0.7530(6) 0.026(5) Uiso 0.1320(12) 1 d D . P A 2
O2X O 0.4949(5) 0.3534(6) 0.8120(3) 0.029(3) Uiso 0.1320(12) 1 d D . P A 2
H2X H 0.5099 0.3122 0.8450 0.043 Uiso 0.1320(12) 1 calc R U P A 2
O3X O 0.5640(8) 0.4430(4) 0.6938(4) 0.009(4) Uiso 0.1320(12) 1 d D . P A 2
H3X H 0.5149 0.4664 0.6807 0.013 Uiso 0.1320(12) 1 calc R U P A 2
O4X O 0.3663(4) 0.3478(5) 0.6689(5) 0.020(4) Uiso 0.1320(12) 1 d D . P A 2
O5X O 0.5022(5) 0.3003(5) 0.6094(3) 0.025(2) Uiso 0.1320(12) 1 d D . P A 2
O6X O 0.4320(6) 0.2145(3) 0.7289(4) 0.023(4) Uiso 0.1320(12) 1 d D . P A 2
H6X H 0.4787 0.1860 0.7312 0.035 Uiso 0.1320(12) 1 calc R U P A 2
P1C P 0.45287(5) 0.52137(5) 0.53488(4) 0.02936(18) Uani 0.8680(12) 1 d D . P A 1
O1C O 0.50406(17) 0.53082(17) 0.59790(9) 0.0297(6) Uani 0.8680(12) 1 d D . P A 1
O2C O 0.37471(12) 0.45890(14) 0.55688(10) 0.0409(6) Uani 0.8680(12) 1 d D . P A 1
H2C H 0.3911 0.4188 0.5904 0.061 Uiso 0.8680(12) 1 calc R U P A 1
O3C O 0.41385(19) 0.60301(18) 0.49056(13) 0.0454(8) Uani 0.8680(12) 1 d D . P A 1
H3C H 0.4090 0.6028 0.4473 0.068 Uiso 0.8680(12) 1 calc R U P A 1
P1Y P 0.4932(3) 0.5548(3) 0.5176(2) 0.0232(10) Uiso 0.1320(12) 1 d D . P A 2
O1Y O 0.4865(8) 0.5480(9) 0.5970(3) 0.027(5) Uiso 0.1320(12) 1 d D . P A 2
O2Y O 0.5714(5) 0.6109(6) 0.4772(5) 0.032(3) Uiso 0.1320(12) 1 d D . P A 2
H2Y H 0.6109 0.5833 0.4630 0.048 Uiso 0.1320(12) 1 calc R U P A 2
O3Y O 0.4043(5) 0.5859(8) 0.4801(6) 0.011(3) Uiso 0.1320(12) 1 d D . P A 2
H3Y H 0.4148 0.6285 0.4462 0.016 Uiso 0.1320(12) 1 calc R U P A 2
P1D P 0.09907(7) 0.10554(6) 0.38415(4) 0.01660(17) Uani 0.897(4) 1 d D . P B 1
P2D P -0.03040(5) 0.05203(4) 0.36951(5) 0.01654(18) Uani 0.897(4) 1 d D . P B 1
O1D O 0.07841(13) 0.18449(12) 0.39942(9) 0.0190(4) Uani 0.897(4) 1 d D . P B 1
O2D O 0.15947(13) 0.11287(16) 0.31632(13) 0.0289(5) Uani 0.897(4) 1 d D . P B 1
H2D H 0.1494 0.1572 0.2852 0.043 Uiso 0.897(4) 1 calc R U P B 1
O3D O 0.15155(12) 0.04504(11) 0.44433(9) 0.0246(4) Uani 0.897(4) 1 d D . P B 1
H3D H 0.1153 0.0215 0.4784 0.037 Uiso 0.897(4) 1 calc R U P B 1
O4D O -0.06735(12) 0.10518(11) 0.30092(14) 0.0241(4) Uani 0.897(4) 1 d D . P B 1
O5D O -0.08498(11) 0.04378(10) 0.43918(9) 0.0210(4) Uani 0.897(4) 1 d D . P B 1
O6D O -0.00994(15) -0.03288(10) 0.35796(11) 0.0263(4) Uani 0.897(4) 1 d D . P B 1
H6D H 0.0000 -0.0666 0.3981 0.039 Uiso 0.897(4) 1 calc R U P B 1
P1Z P 0.0748(5) 0.0874(4) 0.3904(3) 0.0176(18) Uiso 0.103(4) 1 d D . P B 2
P2Z P -0.0495(4) 0.0504(4) 0.3499(4) 0.037(3) Uiso 0.103(4) 1 d D . P B 2
O1Z O 0.0547(8) 0.1643(6) 0.4096(7) 0.022(5) Uiso 0.103(4) 1 d D . P B 2
O2Z O 0.1502(5) 0.0952(9) 0.3321(5) 0.031(7) Uiso 0.103(4) 1 d D . P B 2
H2Z H 0.1323 0.1241 0.2921 0.047 Uiso 0.103(4) 1 calc R U P B 2
O3Z O 0.1086(8) 0.0175(6) 0.4541(5) 0.019(4) Uiso 0.103(4) 1 d D . P B 2
H3Z H 0.1288 0.0367 0.4860 0.029 Uiso 0.103(4) 1 calc R U P B 2
O4Z O -0.0648(7) 0.1107(8) 0.2782(5) 0.027(6) Uiso 0.103(4) 1 d D . P B 2
O5Z O -0.1208(6) 0.0438(7) 0.4097(6) 0.015(3) Uiso 0.103(4) 1 d D . P B 2
O6Z O -0.0315(7) -0.0340(6) 0.3366(9) 0.045(7) Uiso 0.103(4) 1 d D . P B 2
H6Z H -0.0053 -0.0644 0.3722 0.068 Uiso 0.103(4) 1 calc R U P B 2
P1E P -0.01643(3) 0.31958(3) 0.23812(3) 0.01736(11) Uani 1 1 d . . . . .
P2E P 0.09805(4) 0.29938(3) 0.17100(3) 0.02070(12) Uani 1 1 d . . . . .
O1E O -0.05562(10) 0.40064(9) 0.20431(8) 0.0256(3) Uani 1 1 d . . . . .
O2E O -0.08619(10) 0.25155(9) 0.24396(8) 0.0235(3) Uani 1 1 d DG . . . .
H2E H -0.0749 0.2037 0.2678 0.035 Uiso 1 1 d DG U . . .
O3E O 0.01912(10) 0.31507(9) 0.31437(8) 0.0217(3) Uani 1 1 d DG . . . .
H3E H 0.0350 0.2696 0.3408 0.032 Uiso 1 1 d DG U . . .
O4E O 0.15016(11) 0.22611(10) 0.20973(8) 0.0308(4) Uani 1 1 d . . . . .
O5E O 0.05715(11) 0.29233(9) 0.10162(8) 0.0266(3) Uani 1 1 d . . . . .
O6E O 0.15929(10) 0.37543(10) 0.15729(8) 0.0273(3) Uani 1 1 d DG . . . .
H6E H 0.1455 0.4157 0.1229 0.041 Uiso 1 1 d DG U . . .
P1F P 0.03169(4) 0.53360(3) 0.03270(3) 0.01759(16) Uani 0.9273(18) 1 d D . P C 1
O1F O 0.12244(15) 0.49744(14) 0.05445(12) 0.0228(5) Uani 0.9273(18) 1 d D . P C 1
O2F O 0.03761(15) 0.62206(10) -0.01111(11) 0.0242(4) Uani 0.9273(18) 1 d D . P C 1
H2FE H -0.0093(17) 0.6514(16) -0.0511(14) 0.036 Uiso 0.9273(18) 1 d . U P C 1
O3F O -0.03581(10) 0.52794(9) 0.09804(8) 0.0204(3) Uani 0.9273(18) 1 d D . P C 1
H3F H -0.0336 0.4813 0.1275 0.031 Uiso 0.9273(18) 1 calc R U P C 1
P1Q P 0.0673(5) 0.5249(5) -0.0144(4) 0.025(2) Uiso 0.0727(18) 1 d D . P C 2
O1Q O 0.1309(16) 0.4861(14) 0.0442(10) 0.014(8) Uiso 0.0727(18) 1 d D . P C 2
O2Q O 0.0601(17) 0.6157(5) -0.0277(10) 0.023(8) Uiso 0.0727(18) 1 d D . P C 2
H2QE H -0.0093(17) 0.6514(16) -0.0511(14) 0.035 Uiso 0.0727(18) 1 d . U P C 2
O3Q O 0.0924(15) 0.5099(11) -0.0888(6) 0.042(6) Uiso 0.0727(18) 1 d D . P C 2
H3Q H 0.0800 0.5513 -0.1225 0.063 Uiso 0.0727(18) 1 calc R U P C 2
N1A N 0.18018(10) 0.23979(10) 0.91637(9) 0.0165(3) Uani 1 1 d . . . . .
C1A C 0.25849(12) 0.28562(13) 0.93637(11) 0.0187(4) Uani 1 1 d . . . . .
H1A1 H 0.2980 0.2458 0.9690 0.022 Uiso 1 1 calc R U . . .
H1A2 H 0.2948 0.3120 0.8917 0.022 Uiso 1 1 calc R U . . .
C2A C 0.23182(13) 0.34969(13) 0.97304(11) 0.0204(4) Uani 1 1 d . . . . .
H2A1 H 0.1941 0.3244 1.0172 0.025 Uiso 1 1 calc R U . . .
H2A2 H 0.1952 0.3917 0.9399 0.025 Uiso 1 1 calc R U . . .
C3A C 0.31544(14) 0.38944(14) 0.99354(12) 0.0251(5) Uani 1 1 d . . . . .
H3A1 H 0.3563 0.4089 0.9501 0.030 Uiso 1 1 calc R U . . .
H3A2 H 0.2962 0.4373 1.0089 0.030 Uiso 1 1 calc R U . . .
C4A C 0.36771(15) 0.33275(15) 1.05396(13) 0.0313(5) Uani 1 1 d . . . . .
H4A1 H 0.3938 0.2888 1.0369 0.047 Uiso 1 1 calc R U . . .
H4A2 H 0.3266 0.3097 1.0959 0.047 Uiso 1 1 calc R U . . .
H4A3 H 0.4164 0.3631 1.0681 0.047 Uiso 1 1 calc R U . . .
C5A C 0.22208(13) 0.17763(13) 0.88274(11) 0.0193(4) Uani 1 1 d . . . . .
H5A1 H 0.2607 0.2066 0.8402 0.023 Uiso 1 1 calc R U . . .
H5A2 H 0.2619 0.1419 0.9184 0.023 Uiso 1 1 calc R U . . .
C6A C 0.15451(14) 0.12497(13) 0.85877(12) 0.0235(4) Uani 1 1 d . . . . .
H6A1 H 0.1146 0.1598 0.8226 0.028 Uiso 1 1 calc R U . . .
H6A2 H 0.1161 0.0947 0.9010 0.028 Uiso 1 1 calc R U . . .
C7A C 0.20296(15) 0.06547(14) 0.82580(13) 0.0283(5) Uani 1 1 d . . . . .
H7A1 H 0.2441 0.0317 0.8616 0.034 Uiso 1 1 calc R U . . .
H7A2 H 0.2402 0.0959 0.7830 0.034 Uiso 1 1 calc R U . . .
C8A C 0.13639(17) 0.01055(14) 0.80304(14) 0.0330(5) Uani 1 1 d . . . . .
H8A1 H 0.0974 0.0436 0.7659 0.050 Uiso 1 1 calc R U . . .
H8A2 H 0.0990 -0.0193 0.8453 0.050 Uiso 1 1 calc R U . . .
H8A3 H 0.1700 -0.0280 0.7833 0.050 Uiso 1 1 calc R U . . .
C9A C 0.12178(13) 0.19814(12) 0.98332(11) 0.0185(4) Uani 1 1 d . . . . .
H9A1 H 0.0922 0.2405 1.0015 0.022 Uiso 1 1 calc R U . . .
H9A2 H 0.0733 0.1671 0.9686 0.022 Uiso 1 1 calc R U . . .
C10A C 0.17083(13) 0.14107(13) 1.04531(11) 0.0220(4) Uani 1 1 d . . . . .
H10A H 0.2100 0.1728 1.0681 0.026 Uiso 1 1 calc R U . . .
H10B H 0.2099 0.1043 1.0265 0.026 Uiso 1 1 calc R U . . .
C11A C 0.10238(14) 0.09118(13) 1.10170(11) 0.0216(4) Uani 1 1 d . . . . .
H11A H 0.0629 0.1284 1.1196 0.026 Uiso 1 1 calc R U . . .
H11B H 0.0636 0.0596 1.0785 0.026 Uiso 1 1 calc R U . . .
C12A C 0.14818(16) 0.03327(14) 1.16565(12) 0.0289(5) Uani 1 1 d . . . . .
H12A H 0.1873 -0.0038 1.1482 0.043 Uiso 1 1 calc R U . . .
H12B H 0.1019 0.0019 1.2000 0.043 Uiso 1 1 calc R U . . .
H12C H 0.1848 0.0644 1.1899 0.043 Uiso 1 1 calc R U . . .
C13A C 0.11906(13) 0.29708(12) 0.86386(11) 0.0185(4) Uani 1 1 d . . . . .
H13A H 0.0976 0.3393 0.8861 0.022 Uiso 1 1 calc R U . . .
H13B H 0.0652 0.2662 0.8570 0.022 Uiso 1 1 calc R U . . .
C14A C 0.16224(15) 0.33888(15) 0.78977(12) 0.0284(5) Uani 1 1 d . . . . .
H14A H 0.2189 0.3665 0.7960 0.034 Uiso 1 1 calc R U . . .
H14B H 0.1781 0.2976 0.7647 0.034 Uiso 1 1 calc R U . . .
C15A C 0.09934(16) 0.40029(15) 0.74364(12) 0.0297(5) Uani 1 1 d . . . . .
H15A H 0.0409 0.3733 0.7411 0.036 Uiso 1 1 calc R U . . .
H15B H 0.0873 0.4435 0.7673 0.036 Uiso 1 1 calc R U . . .
C16A C 0.1366(2) 0.43871(18) 0.66755(14) 0.0485(7) Uani 1 1 d . . . . .
H16A H 0.0945 0.4801 0.6414 0.073 Uiso 1 1 calc R U . . .
H16B H 0.1439 0.3970 0.6423 0.073 Uiso 1 1 calc R U . . .
H16C H 0.1955 0.4640 0.6695 0.073 Uiso 1 1 calc R U . . .
N1B N 0.21947(11) 0.42092(10) 0.38501(9) 0.0210(4) Uani 1 1 d . . . . .
C1B C 0.23518(14) 0.48535(13) 0.42304(12) 0.0215(4) Uani 1 1 d . . . . .
H1B1 H 0.2679 0.5317 0.3890 0.026 Uiso 1 1 calc R U . . .
H1B2 H 0.2745 0.4627 0.4645 0.026 Uiso 1 1 calc R U . . .
C2B C 0.14843(14) 0.51635(13) 0.45072(12) 0.0248(4) Uani 1 1 d . . . . .
H2B1 H 0.1016 0.5237 0.4139 0.030 Uiso 1 1 calc R U . . .
H2B2 H 0.1255 0.4758 0.4955 0.030 Uiso 1 1 calc R U . . .
C3B C 0.16594(15) 0.59654(14) 0.46649(14) 0.0296(5) Uani 1 1 d . . . . .
H3B1 H 0.1922 0.6360 0.4224 0.035 Uiso 1 1 calc R U . . .
H3B2 H 0.2106 0.5883 0.5051 0.035 Uiso 1 1 calc R U . . .
C4B C 0.07941(16) 0.63105(15) 0.49044(15) 0.0348(6) Uani 1 1 d . . . . .
H4B1 H 0.0340 0.6368 0.4534 0.052 Uiso 1 1 calc R U . . .
H4B2 H 0.0924 0.6843 0.4970 0.052 Uiso 1 1 calc R U . . .
H4B3 H 0.0561 0.5943 0.5364 0.052 Uiso 1 1 calc R U . . .
C5B C 0.31188(14) 0.39628(13) 0.36105(13) 0.0253(5) Uani 1 1 d . . . . .
H5B1 H 0.3384 0.4431 0.3231 0.030 Uiso 1 1 calc R U . . .
H5B2 H 0.3519 0.3849 0.4029 0.030 Uiso 1 1 calc R U . . .
C6B C 0.31263(18) 0.32301(16) 0.33180(15) 0.0375(6) Uani 1 1 d . . . . .
H6B1 H 0.2667 0.3300 0.2943 0.045 Uiso 1 1 calc R U . . .
H6B2 H 0.2968 0.2735 0.3715 0.045 Uiso 1 1 calc R U . . .
C7B C 0.4077(2) 0.31319(18) 0.29860(17) 0.0502(8) Uani 1 1 d . . . . .
H7B1 H 0.4032 0.2724 0.2716 0.060 Uiso 1 1 calc R U . . .
H7B2 H 0.4257 0.3655 0.2632 0.060 Uiso 1 1 calc R U . . .
C8B C 0.4804(2) 0.2882(3) 0.3519(2) 0.0825(13) Uani 1 1 d . . . . .
H8B1 H 0.5358 0.2769 0.3271 0.124 Uiso 1 1 calc R U . . .
H8B2 H 0.4610 0.2392 0.3899 0.124 Uiso 1 1 calc R U . . .
H8B3 H 0.4922 0.3320 0.3736 0.124 Uiso 1 1 calc R U . . .
C9B C 0.16928(14) 0.34885(13) 0.43512(12) 0.0225(4) Uani 1 1 d . . . . .
H9B1 H 0.1617 0.3074 0.4092 0.027 Uiso 1 1 calc R U . . .
H9B2 H 0.1080 0.3665 0.4463 0.027 Uiso 1 1 calc R U . . .
C10B C 0.21500(14) 0.30945(13) 0.50635(12) 0.0247(4) Uani 1 1 d . . . . .
H10C H 0.2761 0.2906 0.4963 0.030 Uiso 1 1 calc R U . . .
H10D H 0.2220 0.3498 0.5336 0.030 Uiso 1 1 calc R U . . .
C11B C 0.15827(14) 0.23801(13) 0.55150(12) 0.0253(5) Uani 1 1 d . . . . .
H11C H 0.1574 0.1954 0.5262 0.030 Uiso 1 1 calc R U . . .
H11D H 0.0951 0.2560 0.5558 0.030 Uiso 1 1 calc R U . . .
C12B C 0.19409(16) 0.20197(14) 0.62732(12) 0.0293(5) Uani 1 1 d . . . . .
H12D H 0.2565 0.1838 0.6235 0.044 Uiso 1 1 calc R U . . .
H12E H 0.1560 0.1557 0.6538 0.044 Uiso 1 1 calc R U . . .
H12F H 0.1928 0.2433 0.6533 0.044 Uiso 1 1 calc R U . . .
C13B C 0.16313(14) 0.45512(13) 0.31829(11) 0.0230(4) Uani 1 1 d . . . . .
H13C H 0.1700 0.4192 0.2865 0.028 Uiso 1 1 calc R U . . .
H13D H 0.0985 0.4535 0.3342 0.028 Uiso 1 1 calc R U . . .
C14B C 0.18714(14) 0.54106(13) 0.27409(11) 0.0230(4) Uani 1 1 d . . . . .
H14C H 0.2538 0.5470 0.2668 0.028 Uiso 1 1 calc R U . . .
H14D H 0.1659 0.5796 0.3005 0.028 Uiso 1 1 calc R U . . .
C15B C 0.14293(15) 0.56032(13) 0.20095(12) 0.0236(4) Uani 1 1 d . . . . .
H15C H 0.1738 0.5294 0.1710 0.028 Uiso 1 1 calc R U . . .
H15D H 0.0788 0.5423 0.2085 0.028 Uiso 1 1 calc R U . . .
C16B C 0.14685(16) 0.65007(14) 0.16023(12) 0.0276(5) Uani 1 1 d . . . . .
H16D H 0.1214 0.6587 0.1123 0.041 Uiso 1 1 calc R U . . .
H16E H 0.2100 0.6689 0.1545 0.041 Uiso 1 1 calc R U . . .
H16F H 0.1117 0.6806 0.1875 0.041 Uiso 1 1 calc R U . . .
N1C N 0.66858(11) 0.11652(10) 0.60645(9) 0.0194(4) Uani 1 1 d . . . . .
C1C C 0.57075(13) 0.14332(14) 0.59703(13) 0.0263(5) Uani 1 1 d . . . . .
H1C1 H 0.5700 0.2030 0.5758 0.032 Uiso 1 1 calc R U . D 1
H1C2 H 0.5402 0.1307 0.6456 0.032 Uiso 1 1 calc R U . D 1
C2C C 0.51589(15) 0.10507(16) 0.54983(15) 0.0339(6) Uani 0.597(13) 1 d D . P E 1
H2C1 H 0.5063 0.0466 0.5745 0.041 Uiso 0.597(13) 1 calc R U P E 1
H2C2 H 0.5493 0.1105 0.5032 0.041 Uiso 0.597(13) 1 calc R U P E 1
C3C C 0.4228(3) 0.1483(3) 0.5355(4) 0.0294(13) Uani 0.597(13) 1 d D . P E 1
H3C1 H 0.3903 0.1434 0.5824 0.035 Uiso 0.597(13) 1 calc R U P E 1
H3C2 H 0.4329 0.2067 0.5108 0.035 Uiso 0.597(13) 1 calc R U P E 1
C4C C 0.3641(3) 0.1112(4) 0.4885(4) 0.0340(14) Uani 0.597(13) 1 d D . P E 1
H4C1 H 0.3940 0.1197 0.4407 0.051 Uiso 0.597(13) 1 calc R U P E 1
H4C2 H 0.3047 0.1373 0.4829 0.051 Uiso 0.597(13) 1 calc R U P E 1
H4C3 H 0.3561 0.0529 0.5119 0.051 Uiso 0.597(13) 1 calc R U P E 1
C2X C 0.51589(15) 0.10507(16) 0.54983(15) 0.0339(6) Uani 0.403(13) 1 d D . P E 2
H2X1 H 0.5312 0.0470 0.5595 0.041 Uiso 0.403(13) 1 calc R U P E 2
H2X2 H 0.5293 0.1328 0.4979 0.041 Uiso 0.403(13) 1 calc R U P E 2
C3X C 0.4139(2) 0.1144(8) 0.5690(7) 0.048(3) Uani 0.403(13) 1 d D . P E 2
H3X1 H 0.4015 0.0867 0.6210 0.058 Uiso 0.403(13) 1 calc R U P E 2
H3X2 H 0.4000 0.1726 0.5603 0.058 Uiso 0.403(13) 1 calc R U P E 2
C4X C 0.3522(3) 0.0781(8) 0.5232(7) 0.048(3) Uani 0.403(13) 1 d D . P E 2
H4X1 H 0.3664 0.1036 0.4716 0.072 Uiso 0.403(13) 1 calc R U P E 2
H4X2 H 0.2887 0.0880 0.5342 0.072 Uiso 0.403(13) 1 calc R U P E 2
H4X3 H 0.3624 0.0195 0.5347 0.072 Uiso 0.403(13) 1 calc R U P E 2
C5C C 0.70915(13) 0.16311(13) 0.65462(11) 0.0191(4) Uani 1 1 d . . . . .
H5C1 H 0.6964 0.2215 0.6336 0.023 Uiso 1 1 calc R U . . .
H5C2 H 0.6779 0.1453 0.7029 0.023 Uiso 1 1 calc R U . . .
C6C C 0.81055(13) 0.15320(13) 0.66468(11) 0.0210(4) Uani 1 1 d . . . . .
H6C1 H 0.8434 0.1761 0.6175 0.025 Uiso 1 1 calc R U . . .
H6C2 H 0.8252 0.0948 0.6826 0.025 Uiso 1 1 calc R U . . .
C7C C 0.84082(14) 0.19657(14) 0.71870(12) 0.0258(5) Uani 1 1 d . . . . .
H7C1 H 0.8188 0.2531 0.7039 0.031 Uiso 1 1 calc R U . . .
H7C2 H 0.8136 0.1691 0.7672 0.031 Uiso 1 1 calc R U . . .
C8C C 0.94351(15) 0.19707(16) 0.72298(15) 0.0368(6) Uani 1 1 d . . . . .
H8C1 H 0.9705 0.2267 0.6756 0.055 Uiso 1 1 calc R U . . .
H8C2 H 0.9655 0.1411 0.7368 0.055 Uiso 1 1 calc R U . . .
H8C3 H 0.9607 0.2237 0.7593 0.055 Uiso 1 1 calc R U . . .
C9C C 0.67486(14) 0.02573(13) 0.64095(12) 0.0236(4) Uani 1 1 d . . . . .
H9C1 H 0.6484 -0.0021 0.6078 0.028 Uiso 1 1 calc R U . . .
H9C2 H 0.7397 0.0111 0.6452 0.028 Uiso 1 1 calc R U . . .
C10C C 0.62851(15) -0.00685(14) 0.71486(12) 0.0277(5) Uani 1 1 d . . . . .
H10E H 0.5657 0.0137 0.7132 0.033 Uiso 1 1 calc R U . . .
H10F H 0.6611 0.0129 0.7507 0.033 Uiso 1 1 calc R U . . .
C11C C 0.62651(15) -0.09884(14) 0.73857(14) 0.0318(5) Uani 1 1 d . . . . .
H11E H 0.5910 -0.1183 0.7041 0.038 Uiso 1 1 calc R U . . .
H11F H 0.6891 -0.1191 0.7371 0.038 Uiso 1 1 calc R U . . .
C12C C 0.58541(17) -0.13323(16) 0.81421(13) 0.0364(6) Uani 1 1 d . . . . .
H12G H 0.5240 -0.1121 0.8163 0.055 Uiso 1 1 calc R U . . .
H12H H 0.6228 -0.1173 0.8490 0.055 Uiso 1 1 calc R U . . .
H12I H 0.5828 -0.1926 0.8263 0.055 Uiso 1 1 calc R U . . .
C13C C 0.71919(13) 0.13539(13) 0.53371(11) 0.0208(4) Uani 1 1 d . . . . .
H13E H 0.7835 0.1205 0.5422 0.025 Uiso 1 1 calc R U . . .
H13F H 0.6942 0.1005 0.5060 0.025 Uiso 1 1 calc R U . . .
C14C C 0.71557(15) 0.22264(13) 0.48764(12) 0.0261(5) Uani 1 1 d . . . . .
H14E H 0.7379 0.2585 0.5155 0.031 Uiso 1 1 calc R U . . .
H14F H 0.6519 0.2372 0.4756 0.031 Uiso 1 1 calc R U . . .
C15C C 0.7731(2) 0.23623(16) 0.41764(13) 0.0403(6) Uani 1 1 d . . . . .
H15E H 0.8375 0.2265 0.4299 0.048 Uiso 1 1 calc R U . . .
H15F H 0.7547 0.1963 0.3925 0.048 Uiso 1 1 calc R U . . .
C16C C 0.76403(18) 0.32042(15) 0.36713(13) 0.0360(6) Uani 1 1 d . . . . .
H16G H 0.8017 0.3257 0.3231 0.054 Uiso 1 1 calc R U . . .
H16H H 0.7839 0.3602 0.3912 0.054 Uiso 1 1 calc R U . . .
H16I H 0.7005 0.3302 0.3542 0.054 Uiso 1 1 calc R U . . .
N1D N 0.70842(11) 0.28574(10) 1.10241(9) 0.0184(3) Uani 1 1 d . . . . .
C1D C 0.79324(13) 0.25551(13) 1.07191(11) 0.0195(4) Uani 1 1 d . . . . .
H1D1 H 0.8361 0.2368 1.1116 0.023 Uiso 1 1 calc R U . . .
H1D2 H 0.8222 0.3020 1.0351 0.023 Uiso 1 1 calc R U . . .
C2D C 0.77999(13) 0.18734(13) 1.03750(12) 0.0218(4) Uani 1 1 d . . . . .
H2D1 H 0.7389 0.2050 0.9965 0.026 Uiso 1 1 calc R U . . .
H2D2 H 0.7525 0.1394 1.0736 0.026 Uiso 1 1 calc R U . . .
C3D C 0.87227(14) 0.16530(13) 1.01052(12) 0.0226(4) Uani 1 1 d . . . . .
H3D1 H 0.9002 0.2143 0.9763 0.027 Uiso 1 1 calc R U . . .
H3D2 H 0.9123 0.1470 1.0522 0.027 Uiso 1 1 calc R U . . .
C4D C 0.86587(16) 0.09894(16) 0.97296(15) 0.0361(6) Uani 1 1 d . . . . .
H4D1 H 0.8287 0.1177 0.9303 0.054 Uiso 1 1 calc R U . . .
H4D2 H 0.8381 0.0502 1.0066 0.054 Uiso 1 1 calc R U . . .
H4D3 H 0.9268 0.0861 0.9579 0.054 Uiso 1 1 calc R U . . .
C5D C 0.74020(13) 0.35250(13) 1.13386(12) 0.0210(4) Uani 1 1 d . . . . .
H5D1 H 0.7859 0.3293 1.1704 0.025 Uiso 1 1 calc R U . . .
H5D2 H 0.7708 0.3953 1.0945 0.025 Uiso 1 1 calc R U . . .
C6D C 0.66716(15) 0.39175(14) 1.16899(13) 0.0281(5) Uani 1 1 d . . . . .
H6D1 H 0.6386 0.3505 1.2108 0.034 Uiso 1 1 calc R U . . .
H6D2 H 0.6198 0.4138 1.1337 0.034 Uiso 1 1 calc R U . . .
C7D C 0.70679(15) 0.45988(13) 1.19470(12) 0.0246(4) Uani 1 1 d . . . . .
H7D1 H 0.7321 0.5026 1.1524 0.029 Uiso 1 1 calc R U . . .
H7D2 H 0.7570 0.4384 1.2274 0.029 Uiso 1 1 calc R U . . .
C8D C 0.63586(17) 0.49700(15) 1.23455(15) 0.0370(6) Uani 1 1 d . . . . .
H8D1 H 0.5874 0.5205 1.2017 0.056 Uiso 1 1 calc R U . . .
H8D2 H 0.6642 0.5395 1.2513 0.056 Uiso 1 1 calc R U . . .
H8D3 H 0.6104 0.4548 1.2763 0.056 Uiso 1 1 calc R U . . .
C9D C 0.64015(13) 0.31773(13) 1.04412(12) 0.0230(4) Uani 1 1 d . . . . .
H9D1 H 0.6187 0.2716 1.0277 0.028 Uiso 1 1 calc R U . . .
H9D2 H 0.5872 0.3381 1.0664 0.028 Uiso 1 1 calc R U . . .
C10D C 0.67244(15) 0.38399(14) 0.97845(12) 0.0280(5) Uani 1 1 d . . . . .
H10G H 0.7133 0.3611 0.9477 0.034 Uiso 1 1 calc R U . . .
H10H H 0.7068 0.4253 0.9937 0.034 Uiso 1 1 calc R U . . .
C11D C 0.59142(19) 0.42334(19) 0.93535(16) 0.0475(7) Uani 1 1 d . . . . .
H11G H 0.5545 0.3806 0.9245 0.057 Uiso 1 1 calc R U . . .
H11H H 0.5533 0.4491 0.9657 0.057 Uiso 1 1 calc R U . . .
C12D C 0.61728(19) 0.48596(18) 0.86564(14) 0.0430(6) Uani 1 1 d . . . . .
H12J H 0.6466 0.4595 0.8322 0.065 Uiso 1 1 calc R U . . .
H12K H 0.6593 0.5254 0.8753 0.065 Uiso 1 1 calc R U . . .
H12L H 0.5628 0.5139 0.8439 0.065 Uiso 1 1 calc R U . . .
C13D C 0.66041(14) 0.21772(13) 1.15962(12) 0.0242(4) Uani 1 1 d . . . . .
H13G H 0.6414 0.1761 1.1365 0.029 Uiso 1 1 calc R U . . .
H13H H 0.6047 0.2399 1.1765 0.029 Uiso 1 1 calc R U . . .
C14D C 0.71440(18) 0.17621(15) 1.22536(13) 0.0356(6) Uani 1 1 d . . . . .
H14G H 0.7267 0.2147 1.2535 0.043 Uiso 1 1 calc R U . F 1
H14H H 0.7731 0.1577 1.2098 0.043 Uiso 1 1 calc R U . F 1
C15D C 0.6600(2) 0.10411(19) 1.27201(16) 0.0611(9) Uani 0.571(6) 1 d D . P G 1
H15G H 0.6018 0.1255 1.2855 0.073 Uiso 0.571(6) 1 calc R U P G 1
H15H H 0.6453 0.0697 1.2405 0.073 Uiso 0.571(6) 1 calc R U P G 1
C16D C 0.6961(4) 0.0490(3) 1.3402(2) 0.0616(19) Uani 0.571(6) 1 d D . P G 1
H16J H 0.7585 0.0342 1.3310 0.092 Uiso 0.571(6) 1 calc R U P G 1
H16K H 0.6584 -0.0002 1.3562 0.092 Uiso 0.571(6) 1 calc R U P G 1
H16L H 0.6949 0.0768 1.3780 0.092 Uiso 0.571(6) 1 calc R U P G 1
C15Y C 0.6600(2) 0.10411(19) 1.27201(16) 0.0611(9) Uani 0.429(6) 1 d D . P G 2
H15Y H 0.6237 0.0801 1.2409 0.073 Uiso 0.429(6) 1 calc R U P G 2
H15Z H 0.7014 0.0621 1.2996 0.073 Uiso 0.429(6) 1 calc R U P G 2
C16Y C 0.5984(4) 0.1323(4) 1.3235(3) 0.047(2) Uiso 0.429(6) 1 d D . P G 2
H16Y H 0.6337 0.1631 1.3490 0.070 Uiso 0.429(6) 1 calc R U P G 2
H16Z H 0.5701 0.0851 1.3589 0.070 Uiso 0.429(6) 1 calc R U P G 2
H16Q H 0.5512 0.1670 1.2963 0.070 Uiso 0.429(6) 1 calc R U P G 2
O1W O 0.58501(11) 0.01637(9) 1.11792(9) 0.0282(3) Uani 1 1 d DG . . . .
H1W H 0.5999 -0.0100 1.0888 0.042 Uiso 1 1 d DG U . . .
H2W H 0.5427 -0.0075 1.1462 0.042 Uiso 1 1 d DG U . . .
O2W O 0.03853(10) -0.14078(10) 0.47532(8) 0.0255(3) Uani 1 1 d DG . . . .
H3W H 0.0607 -0.1078 0.4951 0.038 Uiso 1 1 d DG U . . .
H4W H -0.0055 -0.1661 0.5006 0.038 Uiso 1 1 d DG U . . .
O3W O 0.5545(10) 0.7049(9) 0.4756(8) 0.036(5) Uiso 0.116(6) 1 d . . . H 1

loop_
_atom_site_aniso_label
_atom_site_aniso_U_11
_atom_site_aniso_U_22
_atom_site_aniso_U_33
_atom_site_aniso_U_23
_atom_site_aniso_U_13
_atom_site_aniso_U_12
P1A 0.0185(2) 0.0177(3) 0.0262(3) -0.0054(2) 0.0075(2) 0.0004(2)
P2A 0.0150(2) 0.0151(3) 0.0179(2) -0.0052(2) 0.00154(19) 0.00037(18)
O1A 0.0393(9) 0.0268(9) 0.0269(8) -0.0143(7) 0.0086(7) -0.0022(7)
O2A 0.0197(7) 0.0235(9) 0.0339(9) 0.0015(7) 0.0061(7) -0.0021(6)
O3A 0.0225(7) 0.0191(8) 0.0488(11) 0.0024(8) 0.0144(7) 0.0042(6)
O4A 0.0272(7) 0.0164(7) 0.0218(7) -0.0050(6) 0.0035(6) 0.0035(6)
O5A 0.0147(6) 0.0192(8) 0.0258(8) -0.0050(6) 0.0010(6) -0.0008(5)
O6A 0.0295(8) 0.0196(8) 0.0204(8) -0.0052(6) -0.0034(6) -0.0031(6)
P1B 0.0152(3) 0.0229(3) 0.0164(3) -0.0039(3) -0.0019(2) -0.0022(2)
P2B 0.0139(3) 0.0192(3) 0.0168(3) 0.0013(2) -0.0008(2) -0.0006(2)
O1B 0.0237(9) 0.0344(12) 0.0285(11) -0.0008(10) -0.0122(9) -0.0016(10)
O2B 0.0163(8) 0.0309(10) 0.0218(9) -0.0048(8) 0.0039(7) 0.0024(7)
O3B 0.0341(11) 0.0242(10) 0.0224(10) -0.0099(8) -0.0038(8) -0.0030(9)
O4B 0.0195(10) 0.0293(13) 0.0281(13) 0.0126(9) -0.0083(8) -0.0064(7)
O5B 0.0252(8) 0.0224(9) 0.0237(9) 0.0020(7) 0.0088(7) 0.0057(7)
O6B 0.0277(12) 0.0217(11) 0.0216(11) -0.0015(9) -0.0054(9) -0.0024(8)
P1C 0.0204(3) 0.0460(5) 0.0166(3) -0.0006(3) -0.0038(3) 0.0021(3)
O1C 0.0268(11) 0.0384(14) 0.0224(11) -0.0054(9) -0.0072(8) 0.0085(11)
O2C 0.0206(9) 0.0705(16) 0.0196(10) 0.0072(10) -0.0074(7) -0.0077(9)
O3C 0.0446(14) 0.065(2) 0.0236(12) -0.0079(13) -0.0108(10) 0.0251(13)
P1D 0.0143(3) 0.0177(4) 0.0170(3) -0.0036(3) -0.0002(3) 0.0017(3)
P2D 0.0209(3) 0.0112(3) 0.0168(4) -0.0027(2) -0.0031(3) -0.0001(2)
O1D 0.0209(8) 0.0170(9) 0.0192(9) -0.0049(7) -0.0022(7) -0.0033(8)
O2D 0.0297(10) 0.0269(11) 0.0226(9) 0.0038(10) 0.0093(8) 0.0096(8)
O3D 0.0172(8) 0.0275(10) 0.0228(9) 0.0026(7) 0.0004(7) 0.0033(7)
O4D 0.0344(11) 0.0157(10) 0.0195(11) 0.0002(8) -0.0099(8) -0.0022(7)
O5D 0.0205(8) 0.0195(9) 0.0208(9) -0.0024(7) -0.0012(7) -0.0016(6)
O6D 0.0467(11) 0.0136(9) 0.0197(9) -0.0056(7) -0.0073(10) 0.0030(8)
P1E 0.0199(2) 0.0151(3) 0.0164(2) -0.0037(2) 0.00103(19) 0.00069(19)
P2E 0.0242(3) 0.0193(3) 0.0179(3) -0.0046(2) 0.0033(2) 0.0029(2)
O1E 0.0303(8) 0.0179(8) 0.0248(8) -0.0009(6) 0.0064(6) 0.0051(6)
O2E 0.0228(7) 0.0196(8) 0.0265(8) -0.0035(7) -0.0055(6) -0.0008(6)
O3E 0.0279(7) 0.0201(8) 0.0182(7) -0.0073(6) -0.0012(6) 0.0002(6)
O4E 0.0334(8) 0.0298(9) 0.0251(8) -0.0020(7) 0.0046(7) 0.0129(7)
O5E 0.0371(8) 0.0250(8) 0.0202(8) -0.0108(7) 0.0014(7) 0.0038(7)
O6E 0.0282(8) 0.0269(9) 0.0249(8) -0.0046(7) 0.0028(7) -0.0038(7)
P1F 0.0207(3) 0.0167(3) 0.0153(3) -0.0043(2) -0.0017(2) -0.0056(2)
O1F 0.0204(9) 0.0263(11) 0.0227(9) -0.0083(9) -0.0021(8) -0.0044(7)
O2F 0.0310(11) 0.0184(9) 0.0207(9) -0.0009(8) -0.0065(9) -0.0095(7)
O3F 0.0265(8) 0.0163(8) 0.0173(8) -0.0028(6) -0.0008(6) 0.0010(6)
N1A 0.0143(7) 0.0203(9) 0.0161(8) -0.0072(7) -0.0012(6) 0.0017(6)
C1A 0.0143(8) 0.0231(11) 0.0195(10) -0.0073(8) -0.0006(7) -0.0006(8)
C2A 0.0188(9) 0.0220(11) 0.0215(10) -0.0078(9) -0.0018(8) 0.0011(8)
C3A 0.0235(10) 0.0271(12) 0.0264(11) -0.0096(10) -0.0055(9) -0.0015(9)
C4A 0.0266(11) 0.0415(15) 0.0292(12) -0.0149(11) -0.0077(10) 0.0043(10)
C5A 0.0162(9) 0.0243(11) 0.0203(10) -0.0109(9) -0.0018(8) 0.0060(8)
C6A 0.0204(9) 0.0241(11) 0.0292(11) -0.0126(9) -0.0032(9) 0.0049(8)
C7A 0.0280(11) 0.0296(13) 0.0319(12) -0.0159(10) -0.0058(10) 0.0087(9)
C8A 0.0455(14) 0.0238(12) 0.0339(13) -0.0139(11) -0.0097(11) 0.0038(10)
C9A 0.0163(9) 0.0211(11) 0.0173(9) -0.0047(8) 0.0019(7) -0.0002(8)
C10A 0.0202(9) 0.0258(11) 0.0196(10) -0.0055(9) -0.0022(8) 0.0026(8)
C11A 0.0240(10) 0.0208(11) 0.0206(10) -0.0067(9) -0.0015(8) 0.0006(8)
C12A 0.0356(12) 0.0260(12) 0.0231(11) -0.0037(10) -0.0039(10) 0.0022(10)
C13A 0.0157(8) 0.0213(11) 0.0182(10) -0.0049(8) -0.0020(7) 0.0031(8)
C14A 0.0265(11) 0.0325(13) 0.0207(11) 0.0012(10) 0.0025(9) 0.0065(9)
C15A 0.0316(11) 0.0314(13) 0.0226(11) -0.0018(10) -0.0033(9) 0.0060(10)
C16A 0.0580(18) 0.0474(18) 0.0285(14) 0.0075(13) 0.0015(13) 0.0119(14)
N1B 0.0239(8) 0.0165(9) 0.0206(9) -0.0018(7) -0.0059(7) -0.0046(7)
C1B 0.0235(10) 0.0184(11) 0.0226(10) -0.0052(9) -0.0059(8) -0.0073(8)
C2B 0.0265(10) 0.0216(11) 0.0247(11) -0.0037(9) -0.0038(9) -0.0062(9)
C3B 0.0281(11) 0.0233(12) 0.0380(13) -0.0098(10) -0.0019(10) -0.0042(9)
C4B 0.0321(12) 0.0285(13) 0.0442(15) -0.0107(12) -0.0052(11) 0.0020(10)
C5B 0.0238(10) 0.0214(11) 0.0287(12) -0.0038(9) -0.0019(9) -0.0024(8)
C6B 0.0434(14) 0.0288(14) 0.0425(15) -0.0129(12) -0.0081(12) 0.0047(11)
C7B 0.0649(19) 0.0322(16) 0.0520(18) -0.0111(14) 0.0098(15) 0.0086(14)
C8B 0.051(2) 0.082(3) 0.123(4) -0.045(3) 0.007(2) 0.0082(19)
C9B 0.0220(9) 0.0171(10) 0.0255(11) -0.0008(9) -0.0065(8) -0.0064(8)
C10B 0.0247(10) 0.0213(11) 0.0254(11) -0.0014(9) -0.0070(9) -0.0056(8)
C11B 0.0232(10) 0.0217(11) 0.0271(11) -0.0007(9) -0.0022(9) -0.0025(8)
C12B 0.0321(11) 0.0263(12) 0.0244(11) 0.0009(10) 0.0000(9) 0.0004(9)
C13B 0.0247(10) 0.0208(11) 0.0224(10) -0.0037(9) -0.0097(8) -0.0023(8)
C14B 0.0274(10) 0.0188(11) 0.0228(11) -0.0054(9) -0.0047(9) -0.0041(8)
C15B 0.0270(10) 0.0207(11) 0.0228(11) -0.0050(9) -0.0080(9) 0.0024(9)
C16B 0.0329(11) 0.0253(12) 0.0223(11) -0.0026(9) -0.0048(9) 0.0048(9)
N1C 0.0177(8) 0.0202(9) 0.0239(9) -0.0119(7) -0.0024(7) 0.0044(7)
C1C 0.0173(9) 0.0299(12) 0.0395(13) -0.0219(11) -0.0032(9) 0.0080(9)
C2C 0.0223(10) 0.0419(15) 0.0497(15) -0.0320(13) -0.0062(10) 0.0067(10)
C3C 0.0220(19) 0.034(3) 0.038(3) -0.018(2) -0.0100(19) 0.0068(18)
C4C 0.027(2) 0.035(3) 0.045(3) -0.018(3) -0.013(2) -0.002(2)
C2X 0.0223(10) 0.0419(15) 0.0497(15) -0.0320(13) -0.0062(10) 0.0067(10)
C3X 0.023(3) 0.068(7) 0.072(7) -0.048(6) -0.018(4) 0.019(4)
C4X 0.032(4) 0.059(7) 0.062(7) -0.031(6) -0.017(4) 0.011(4)
C5C 0.0198(9) 0.0197(10) 0.0211(10) -0.0109(8) -0.0022(8) 0.0015(8)
C6C 0.0192(9) 0.0232(11) 0.0218(10) -0.0086(9) -0.0009(8) 0.0033(8)
C7C 0.0234(10) 0.0278(12) 0.0297(12) -0.0136(10) -0.0050(9) 0.0038(9)
C8C 0.0249(11) 0.0445(16) 0.0506(16) -0.0279(13) -0.0115(11) 0.0054(10)
C9C 0.0221(10) 0.0194(11) 0.0317(12) -0.0121(9) 0.0035(9) 0.0011(8)
C10C 0.0278(11) 0.0295(13) 0.0278(12) -0.0121(10) 0.0036(9) 0.0026(9)
C11C 0.0268(11) 0.0276(13) 0.0407(14) -0.0106(11) 0.0114(10) -0.0042(9)
C12C 0.0358(13) 0.0366(15) 0.0323(13) -0.0025(11) -0.0009(11) 0.0002(11)
C13C 0.0215(9) 0.0228(11) 0.0216(10) -0.0116(9) -0.0035(8) 0.0052(8)
C14C 0.0280(11) 0.0215(11) 0.0302(12) -0.0097(10) -0.0017(9) 0.0043(9)
C15C 0.0634(17) 0.0324(14) 0.0228(12) -0.0048(11) 0.0019(12) 0.0162(13)
C16C 0.0424(14) 0.0323(14) 0.0290(13) -0.0021(11) -0.0021(11) 0.0082(11)
N1D 0.0164(7) 0.0176(9) 0.0216(9) -0.0059(7) -0.0024(7) 0.0003(6)
C1D 0.0152(8) 0.0206(11) 0.0231(10) -0.0070(9) -0.0012(8) 0.0001(8)
C2D 0.0178(9) 0.0220(11) 0.0279(11) -0.0104(9) -0.0022(8) 0.0003(8)
C3D 0.0231(10) 0.0201(11) 0.0246(11) -0.0064(9) -0.0014(8) 0.0027(8)
C4D 0.0316(12) 0.0378(15) 0.0465(15) -0.0243(13) -0.0004(11) 0.0050(11)
C5D 0.0210(9) 0.0196(11) 0.0243(11) -0.0091(9) -0.0046(8) 0.0003(8)
C6D 0.0253(10) 0.0305(13) 0.0321(12) -0.0149(10) 0.0003(9) 0.0009(9)
C7D 0.0299(11) 0.0192(11) 0.0250(11) -0.0070(9) -0.0004(9) 0.0007(9)
C8D 0.0395(13) 0.0299(14) 0.0461(15) -0.0190(12) 0.0067(12) 0.0004(11)
C9D 0.0197(9) 0.0231(11) 0.0277(11) -0.0090(9) -0.0070(8) 0.0015(8)
C10D 0.0304(11) 0.0260(12) 0.0271(12) -0.0065(10) -0.0048(9) 0.0001(9)
C11D 0.0420(15) 0.0493(18) 0.0412(16) 0.0042(14) -0.0117(13) -0.0079(13)
C12D 0.0466(15) 0.0480(17) 0.0326(14) -0.0075(13) -0.0097(12) -0.0003(13)
C13D 0.0238(10) 0.0210(11) 0.0274(11) -0.0070(9) 0.0055(9) -0.0039(8)
C14D 0.0533(15) 0.0267(13) 0.0238(12) -0.0024(10) -0.0032(11) -0.0023(11)
C15D 0.084(2) 0.0429(19) 0.0430(17) 0.0059(15) 0.0191(17) -0.0033(17)
C16D 0.076(4) 0.061(4) 0.038(3) 0.004(3) -0.013(3) -0.028(3)
C15Y 0.084(2) 0.0429(19) 0.0430(17) 0.0059(15) 0.0191(17) -0.0033(17)
O1W 0.0299(8) 0.0234(9) 0.0323(9) -0.0084(7) -0.0095(7) -0.0017(7)
O2W 0.0275(8) 0.0219(8) 0.0292(8) -0.0113(7) 0.0043(7) -0.0007(6)

loop_
_atom_type_symbol
_atom_type_description
_atom_type_scat_dispersion_real
_atom_type_scat_dispersion_imag
_atom_type_scat_source
C C 0.0033 0.0016 'International Tables Vol C Tables 4.2.6.8 and 6.1.1.4'
H H 0.0000 0.0000 'International Tables Vol C Tables 4.2.6.8 and 6.1.1.4'
N N 0.0061 0.0033 'International Tables Vol C Tables 4.2.6.8 and 6.1.1.4'
O O 0.0106 0.0060 'International Tables Vol C Tables 4.2.6.8 and 6.1.1.4'
P P 0.1023 0.0942 'International Tables Vol C Tables 4.2.6.8 and 6.1.1.4'

loop_
_geom_angle_atom_site_label_1
_geom_angle_atom_site_label_2
_geom_angle_atom_site_label_3
_geom_angle
_geom_angle_site_symmetry_3
_geom_angle_publ_flag
O1A P1A O2A 114.23(10) . yes
O1A P1A O3A 113.93(10) . yes
O2A P1A O3A 103.21(9) . yes
O1A P1A P2A 106.84(7) . yes
O2A P1A P2A 108.55(7) . yes
O3A P1A P2A 109.99(7) . yes
O4A P2A O5A 117.51(9) . yes
O4A P2A O6A 107.64(9) . yes
O5A P2A O6A 111.52(9) . yes
O4A P2A P1A 105.69(6) . yes
O5A P2A P1A 107.00(6) . yes
O6A P2A P1A 106.85(6) . yes
P1A O2A H2A 113.7 . ?
P1A O3A H3A 120.1 . ?
P2A O6A H6A 112.3 . ?
O1B P1B O2B 111.62(12) . yes
O1B P1B O3B 109.84(12) . yes
O2B P1B O3B 109.34(11) . yes
O1B P1B P2B 111.22(9) . yes
O2B P1B P2B 107.81(8) . yes
O3B P1B P2B 106.86(9) . yes
O4B P2B O5B 114.53(12) . yes
O4B P2B O6B 109.10(14) . yes
O5B P2B O6B 111.68(13) . yes
O4B P2B P1B 109.55(9) . yes
O5B P2B P1B 107.03(8) . yes
O6B P2B P1B 104.42(10) . yes
P1B O2B H2B 109.5 . ?
P1B O3B H3B 109.5 . ?
P2B O6B H6B 109.5 . ?
O1X P1X O2X 111.7(3) . ?
O1X P1X O3X 110.0(3) . ?
O2X P1X O3X 109.5(3) . ?
O1X P1X P2X 110.9(2) . ?
O2X P1X P2X 107.7(2) . ?
O3X P1X P2X 106.9(2) . ?
O4X P2X O5X 114.3(3) . ?
O4X P2X O6X 108.5(3) . ?
O5X P2X O6X 112.2(3) . ?
O4X P2X P1X 109.3(2) . ?
O5X P2X P1X 107.3(2) . ?
O6X P2X P1X 104.7(2) . ?
P1X O2X H2X 109.5 . ?
P1X O3X H3X 109.5 . ?
P2X O6X H6X 109.5 . ?
O1C P1C O2C 113.60(13) . yes
O1C P1C O3C 111.29(17) . yes
O2C P1C O3C 108.36(16) . yes
O1C P1C P1C 107.79(12) 2_666 yes
O2C P1C P1C 107.17(11) 2_666 yes
O3C P1C P1C 108.44(11) 2_666 yes
P1C O2C H2C 109.5 . ?
P1C O3C H3C 109.5 . ?
O1Y P1Y O3Y 111.4(3) . ?
O1Y P1Y O2Y 113.1(3) . ?
O3Y P1Y O2Y 108.4(3) . ?
O1Y P1Y P1Y 119.8(6) 2_666 ?
O3Y P1Y P1Y 98.0(6) 2_666 ?
O2Y P1Y P1Y 104.8(5) 2_666 ?
P1Y O2Y H2Y 109.5 . ?
P1Y O3Y H3Y 109.5 . ?
O1D P1D O2D 114.73(13) . yes
O1D P1D O3D 114.11(10) . yes
O2D P1D O3D 102.76(11) . yes
O1D P1D P2D 106.99(8) . yes
O2D P1D P2D 108.14(9) . yes
O3D P1D P2D 109.96(9) . yes
O4D P2D O5D 117.59(11) . yes
O4D P2D O6D 107.88(12) . yes
O5D P2D O6D 111.46(10) . yes
O4D P2D P1D 106.71(7) . yes
O5D P2D P1D 105.27(8) . yes
O6D P2D P1D 107.36(9) . yes
P1D O2D H2D 109.5 . ?
P1D O3D H3D 109.5 . ?
P2D O6D H6D 109.5 . ?
O1Z P1Z O2Z 114.5(3) . ?
O1Z P1Z O3Z 114.2(3) . ?
O2Z P1Z O3Z 102.7(3) . ?
O1Z P1Z P2Z 107.1(2) . ?
O2Z P1Z P2Z 108.0(2) . ?
O3Z P1Z P2Z 110.0(2) . ?
O4Z P2Z O5Z 117.5(3) . ?
O4Z P2Z O6Z 108.0(3) . ?
O5Z P2Z O6Z 111.3(3) . ?
O4Z P2Z P1Z 106.8(2) . ?
O5Z P2Z P1Z 105.3(2) . ?
O6Z P2Z P1Z 107.3(2) . ?
P1Z O2Z H2Z 109.5 . ?
P1Z O3Z H3Z 109.5 . ?
P2Z O6Z H6Z 109.5 . ?
O1E P1E O2E 111.20(9) . yes
O1E P1E O3E 110.38(9) . yes
O2E P1E O3E 110.30(9) . yes
O1E P1E P2E 109.51(7) . yes
O2E P1E P2E 107.48(7) . yes
O3E P1E P2E 107.86(6) . yes
O4E P2E O5E 113.35(10) . yes
O4E P2E O6E 109.19(10) . yes
O5E P2E O6E 112.01(9) . yes
O4E P2E P1E 111.10(7) . yes
O5E P2E P1E 105.34(7) . yes
O6E P2E P1E 105.54(7) . yes
P1E O2E H2E 120.2 . ?
P1E O3E H3E 117.8 . ?
P2E O6E H6E 116.4 . ?
O1F P1F O2F 112.95(12) . yes
O1F P1F O3F 113.72(12) . yes
O2F P1F O3F 107.08(12) . yes
O1F P1F P1F 108.79(11) 2_565 yes
O2F P1F P1F 108.18(9) 2_565 yes
O3F P1F P1F 105.75(7) 2_565 yes
P1F O2F H2FE 124.5(14) . ?
P1F O3F H3F 109.5 . ?
O1Q P1Q O2Q 113.0(3) . ?
O1Q P1Q O3Q 113.7(3) . ?
O2Q P1Q O3Q 107.2(3) . ?
O1Q P1Q P1Q 110.1(12) 2_565 ?
O2Q P1Q P1Q 106.8(11) 2_565 ?
O3Q P1Q P1Q 105.5(10) 2_565 ?
P1Q O2Q H2QE 121(2) . ?
P1Q O3Q H3Q 109.5 . ?
C13A N1A C1A 111.04(15) . ?
C13A N1A C5A 111.07(15) . ?
C1A N1A C5A 106.58(14) . ?
C13A N1A C9A 106.90(14) . ?
C1A N1A C9A 110.60(15) . ?
C5A N1A C9A 110.71(15) . ?
C2A C1A N1A 115.47(15) . ?
C2A C1A H1A1 108.4 . ?
N1A C1A H1A1 108.4 . ?
C2A C1A H1A2 108.4 . ?
N1A C1A H1A2 108.4 . ?
H1A1 C1A H1A2 107.5 . ?
C1A C2A C3A 111.14(16) . ?
C1A C2A H2A1 109.4 . ?
C3A C2A H2A1 109.4 . ?
C1A C2A H2A2 109.4 . ?
C3A C2A H2A2 109.4 . ?
H2A1 C2A H2A2 108.0 . ?
C4A C3A C2A 113.38(19) . ?
C4A C3A H3A1 108.9 . ?
C2A C3A H3A1 108.9 . ?
C4A C3A H3A2 108.9 . ?
C2A C3A H3A2 108.9 . ?
H3A1 C3A H3A2 107.7 . ?
C3A C4A H4A1 109.5 . ?
C3A C4A H4A2 109.5 . ?
H4A1 C4A H4A2 109.5 . ?
C3A C4A H4A3 109.5 . ?
H4A1 C4A H4A3 109.5 . ?
H4A2 C4A H4A3 109.5 . ?
C6A C5A N1A 114.95(15) . ?
C6A C5A H5A1 108.5 . ?
N1A C5A H5A1 108.5 . ?
C6A C5A H5A2 108.5 . ?
N1A C5A H5A2 108.5 . ?
H5A1 C5A H5A2 107.5 . ?
C5A C6A C7A 110.82(17) . ?
C5A C6A H6A1 109.5 . ?
C7A C6A H6A1 109.5 . ?
C5A C6A H6A2 109.5 . ?
C7A C6A H6A2 109.5 . ?
H6A1 C6A H6A2 108.1 . ?
C6A C7A C8A 111.70(18) . ?
C6A C7A H7A1 109.3 . ?
C8A C7A H7A1 109.3 . ?
C6A C7A H7A2 109.3 . ?
C8A C7A H7A2 109.3 . ?
H7A1 C7A H7A2 107.9 . ?
C7A C8A H8A1 109.5 . ?
C7A C8A H8A2 109.5 . ?
H8A1 C8A H8A2 109.5 . ?
C7A C8A H8A3 109.5 . ?
H8A1 C8A H8A3 109.5 . ?
H8A2 C8A H8A3 109.5 . ?
C10A C9A N1A 115.89(15) . ?
C10A C9A H9A1 108.3 . ?
N1A C9A H9A1 108.3 . ?
C10A C9A H9A2 108.3 . ?
N1A C9A H9A2 108.3 . ?
H9A1 C9A H9A2 107.4 . ?
C9A C10A C11A 110.06(16) . ?
C9A C10A H10A 109.6 . ?
C11A C10A H10A 109.6 . ?
C9A C10A H10B 109.6 . ?
C11A C10A H10B 109.6 . ?
H10A C10A H10B 108.2 . ?
C12A C11A C10A 112.23(18) . ?
C12A C11A H11A 109.2 . ?
C10A C11A H11A 109.2 . ?
C12A C11A H11B 109.2 . ?
C10A C11A H11B 109.2 . ?
H11A C11A H11B 107.9 . ?
C11A C12A H12A 109.5 . ?
C11A C12A H12B 109.5 . ?
H12A C12A H12B 109.5 . ?
C11A C12A H12C 109.5 . ?
H12A C12A H12C 109.5 . ?
H12B C12A H12C 109.5 . ?
N1A C13A C14A 115.37(16) . ?
N1A C13A H13A 108.4 . ?
C14A C13A H13A 108.4 . ?
N1A C13A H13B 108.4 . ?
C14A C13A H13B 108.4 . ?
H13A C13A H13B 107.5 . ?
C15A C14A C13A 111.61(17) . ?
C15A C14A H14A 109.3 . ?
C13A C14A H14A 109.3 . ?
C15A C14A H14B 109.3 . ?
C13A C14A H14B 109.3 . ?
H14A C14A H14B 108.0 . ?
C16A C15A C14A 113.4(2) . ?
C16A C15A H15A 108.9 . ?
C14A C15A H15A 108.9 . ?
C16A C15A H15B 108.9 . ?
C14A C15A H15B 108.9 . ?
H15A C15A H15B 107.7 . ?
C15A C16A H16A 109.5 . ?
C15A C16A H16B 109.5 . ?
H16A C16A H16B 109.5 . ?
C15A C16A H16C 109.5 . ?
H16A C16A H16C 109.5 . ?
H16B C16A H16C 109.5 . ?
C9B N1B C1B 110.55(16) . ?
C9B N1B C5B 111.10(16) . ?
C1B N1B C5B 107.53(15) . ?
C9B N1B C13B 108.40(15) . ?
C1B N1B C13B 110.22(16) . ?
C5B N1B C13B 109.03(16) . ?
N1B C1B C2B 113.94(16) . ?
N1B C1B H1B1 108.8 . ?
C2B C1B H1B1 108.8 . ?
N1B C1B H1B2 108.8 . ?
C2B C1B H1B2 108.8 . ?
H1B1 C1B H1B2 107.7 . ?
C3B C2B C1B 110.58(17) . ?
C3B C2B H2B1 109.5 . ?
C1B C2B H2B1 109.5 . ?
C3B C2B H2B2 109.5 . ?
C1B C2B H2B2 109.5 . ?
H2B1 C2B H2B2 108.1 . ?
C2B C3B C4B 111.65(19) . ?
C2B C3B H3B1 109.3 . ?
C4B C3B H3B1 109.3 . ?
C2B C3B H3B2 109.3 . ?
C4B C3B H3B2 109.3 . ?
H3B1 C3B H3B2 108.0 . ?
C3B C4B H4B1 109.5 . ?
C3B C4B H4B2 109.5 . ?
H4B1 C4B H4B2 109.5 . ?
C3B C4B H4B3 109.5 . ?
H4B1 C4B H4B3 109.5 . ?
H4B2 C4B H4B3 109.5 . ?
C6B C5B N1B 116.02(18) . ?
C6B C5B H5B1 108.3 . ?
N1B C5B H5B1 108.3 . ?
C6B C5B H5B2 108.3 . ?
N1B C5B H5B2 108.3 . ?
H5B1 C5B H5B2 107.4 . ?
C5B C6B C7B 110.3(2) . ?
C5B C6B H6B1 109.6 . ?
C7B C6B H6B1 109.6 . ?
C5B C6B H6B2 109.6 . ?
C7B C6B H6B2 109.6 . ?
H6B1 C6B H6B2 108.1 . ?
C8B C7B C6B 115.0(3) . ?
C8B C7B H7B1 108.5 . ?
C6B C7B H7B1 108.5 . ?
C8B C7B H7B2 108.5 . ?
C6B C7B H7B2 108.5 . ?
H7B1 C7B H7B2 107.5 . ?
C7B C8B H8B1 109.5 . ?
C7B C8B H8B2 109.5 . ?
H8B1 C8B H8B2 109.5 . ?
C7B C8B H8B3 109.5 . ?
H8B1 C8B H8B3 109.5 . ?
H8B2 C8B H8B3 109.5 . ?
N1B C9B C10B 115.05(16) . ?
N1B C9B H9B1 108.5 . ?
C10B C9B H9B1 108.5 . ?
N1B C9B H9B2 108.5 . ?
C10B C9B H9B2 108.5 . ?
H9B1 C9B H9B2 107.5 . ?
C11B C10B C9B 109.91(17) . ?
C11B C10B H10C 109.7 . ?
C9B C10B H10C 109.7 . ?
C11B C10B H10D 109.7 . ?
C9B C10B H10D 109.7 . ?
H10C C10B H10D 108.2 . ?
C10B C11B C12B 112.67(18) . ?
C10B C11B H11C 109.1 . ?
C12B C11B H11C 109.1 . ?
C10B C11B H11D 109.1 . ?
C12B C11B H11D 109.1 . ?
H11C C11B H11D 107.8 . ?
C11B C12B H12D 109.5 . ?
C11B C12B H12E 109.5 . ?
H12D C12B H12E 109.5 . ?
C11B C12B H12F 109.5 . ?
H12D C12B H12F 109.5 . ?
H12E C12B H12F 109.5 . ?
C14B C13B N1B 115.30(17) . ?
C14B C13B H13C 108.4 . ?
N1B C13B H13C 108.4 . ?
C14B C13B H13D 108.4 . ?
N1B C13B H13D 108.4 . ?
H13C C13B H13D 107.5 . ?
C13B C14B C15B 109.79(17) . ?
C13B C14B H14C 109.7 . ?
C15B C14B H14C 109.7 . ?
C13B C14B H14D 109.7 . ?
C15B C14B H14D 109.7 . ?
H14C C14B H14D 108.2 . ?
C16B C15B C14B 112.76(18) . ?
C16B C15B H15C 109.0 . ?
C14B C15B H15C 109.0 . ?
C16B C15B H15D 109.0 . ?
C14B C15B H15D 109.0 . ?
H15C C15B H15D 107.8 . ?
C15B C16B H16D 109.5 . ?
C15B C16B H16E 109.5 . ?
H16D C16B H16E 109.5 . ?
C15B C16B H16F 109.5 . ?
H16D C16B H16F 109.5 . ?
H16E C16B H16F 109.5 . ?
C13C N1C C9C 106.91(15) . ?
C13C N1C C1C 110.73(16) . ?
C9C N1C C1C 111.33(16) . ?
C13C N1C C5C 111.12(15) . ?
C9C N1C C5C 110.94(16) . ?
C1C N1C C5C 105.87(14) . ?
N1C C1C C2X 115.59(16) . ?
N1C C1C C2C 115.59(16) . ?
N1C C1C H1C1 108.4 . ?
C2C C1C H1C1 108.4 . ?
N1C C1C H1C2 108.4 . ?
C2C C1C H1C2 108.4 . ?
H1C1 C1C H1C2 107.4 . ?
C1C C2C C3C 109.3(2) . ?
C1C C2C H2C1 109.8 . ?
C3C C2C H2C1 109.8 . ?
C1C C2C H2C2 109.8 . ?
C3C C2C H2C2 109.8 . ?
H2C1 C2C H2C2 108.3 . ?
C4C C3C C2C 111.4(3) . ?
C4C C3C H3C1 109.3 . ?
C2C C3C H3C1 109.3 . ?
C4C C3C H3C2 109.3 . ?
C2C C3C H3C2 109.3 . ?
H3C1 C3C H3C2 108.0 . ?
C3C C4C H4C1 109.5 . ?
C3C C4C H4C2 109.5 . ?
H4C1 C4C H4C2 109.5 . ?
C3C C4C H4C3 109.5 . ?
H4C1 C4C H4C3 109.5 . ?
H4C2 C4C H4C3 109.5 . ?
C1C C2X C3X 107.3(3) . ?
C1C C2X H2X1 110.3 . ?
C3X C2X H2X1 110.3 . ?
C1C C2X H2X2 110.3 . ?
C3X C2X H2X2 110.3 . ?
H2X1 C2X H2X2 108.5 . ?
C4X C3X C2X 111.4(3) . ?
C4X C3X H3X1 109.4 . ?
C2X C3X H3X1 109.4 . ?
C4X C3X H3X2 109.4 . ?
C2X C3X H3X2 109.4 . ?
H3X1 C3X H3X2 108.0 . ?
C3X C4X H4X1 109.5 . ?
C3X C4X H4X2 109.5 . ?
H4X1 C4X H4X2 109.5 . ?
C3X C4X H4X3 109.5 . ?
H4X1 C4X H4X3 109.5 . ?
H4X2 C4X H4X3 109.5 . ?
C6C C5C N1C 115.31(15) . ?
C6C C5C H5C1 108.4 . ?
N1C C5C H5C1 108.4 . ?
C6C C5C H5C2 108.4 . ?
N1C C5C H5C2 108.4 . ?
H5C1 C5C H5C2 107.5 . ?
C5C C6C C7C 110.00(16) . ?
C5C C6C H6C1 109.7 . ?
C7C C6C H6C1 109.7 . ?
C5C C6C H6C2 109.7 . ?
C7C C6C H6C2 109.7 . ?
H6C1 C6C H6C2 108.2 . ?
C8C C7C C6C 111.42(17) . ?
C8C C7C H7C1 109.3 . ?
C6C C7C H7C1 109.3 . ?
C8C C7C H7C2 109.3 . ?
C6C C7C H7C2 109.3 . ?
H7C1 C7C H7C2 108.0 . ?
C7C C8C H8C1 109.5 . ?
C7C C8C H8C2 109.5 . ?
H8C1 C8C H8C2 109.5 . ?
C7C C8C H8C3 109.5 . ?
H8C1 C8C H8C3 109.5 . ?
H8C2 C8C H8C3 109.5 . ?
C10C C9C N1C 115.97(17) . ?
C10C C9C H9C1 108.3 . ?
N1C C9C H9C1 108.3 . ?
C10C C9C H9C2 108.3 . ?
N1C C9C H9C2 108.3 . ?
H9C1 C9C H9C2 107.4 . ?
C9C C10C C11C 111.14(18) . ?
C9C C10C H10E 109.4 . ?
C11C C10C H10E 109.4 . ?
C9C C10C H10F 109.4 . ?
C11C C10C H10F 109.4 . ?
H10E C10C H10F 108.0 . ?
C12C C11C C10C 112.3(2) . ?
C12C C11C H11E 109.1 . ?
C10C C11C H11E 109.1 . ?
C12C C11C H11F 109.1 . ?
C10C C11C H11F 109.1 . ?
H11E C11C H11F 107.9 . ?
C11C C12C H12G 109.5 . ?
C11C C12C H12H 109.5 . ?
H12G C12C H12H 109.5 . ?
C11C C12C H12I 109.5 . ?
H12G C12C H12I 109.5 . ?
H12H C12C H12I 109.5 . ?
C14C C13C N1C 115.52(16) . ?
C14C C13C H13E 108.4 . ?
N1C C13C H13E 108.4 . ?
C14C C13C H13F 108.4 . ?
N1C C13C H13F 108.4 . ?
H13E C13C H13F 107.5 . ?
C13C C14C C15C 111.34(18) . ?
C13C C14C H14E 109.4 . ?
C15C C14C H14E 109.4 . ?
C13C C14C H14F 109.4 . ?
C15C C14C H14F 109.4 . ?
H14E C14C H14F 108.0 . ?
C16C C15C C14C 112.8(2) . ?
C16C C15C H15E 109.0 . ?
C14C C15C H15E 109.0 . ?
C16C C15C H15F 109.0 . ?
C14C C15C H15F 109.0 . ?
H15E C15C H15F 107.8 . ?
C15C C16C H16G 109.5 . ?
C15C C16C H16H 109.5 . ?
H16G C16C H16H 109.5 . ?
C15C C16C H16I 109.5 . ?
H16G C16C H16I 109.5 . ?
H16H C16C H16I 109.5 . ?
C13D N1D C9D 105.80(15) . ?
C13D N1D C1D 111.24(16) . ?
C9D N1D C1D 111.38(16) . ?
C13D N1D C5D 111.52(16) . ?
C9D N1D C5D 111.18(16) . ?
C1D N1D C5D 105.83(14) . ?
N1D C1D C2D 116.38(16) . ?
N1D C1D H1D1 108.2 . ?
C2D C1D H1D1 108.2 . ?
N1D C1D H1D2 108.2 . ?
C2D C1D H1D2 108.2 . ?
H1D1 C1D H1D2 107.3 . ?
C1D C2D C3D 108.61(16) . ?
C1D C2D H2D1 110.0 . ?
C3D C2D H2D1 110.0 . ?
C1D C2D H2D2 110.0 . ?
C3D C2D H2D2 110.0 . ?
H2D1 C2D H2D2 108.3 . ?
C4D C3D C2D 112.67(18) . ?
C4D C3D H3D1 109.1 . ?
C2D C3D H3D1 109.1 . ?
C4D C3D H3D2 109.1 . ?
C2D C3D H3D2 109.1 . ?
H3D1 C3D H3D2 107.8 . ?
C3D C4D H4D1 109.5 . ?
C3D C4D H4D2 109.5 . ?
H4D1 C4D H4D2 109.5 . ?
C3D C4D H4D3 109.5 . ?
H4D1 C4D H4D3 109.5 . ?
H4D2 C4D H4D3 109.5 . ?
C6D C5D N1D 115.90(17) . ?
C6D C5D H5D1 108.3 . ?
N1D C5D H5D1 108.3 . ?
C6D C5D H5D2 108.3 . ?
N1D C5D H5D2 108.3 . ?
H5D1 C5D H5D2 107.4 . ?
C5D C6D C7D 110.70(18) . ?
C5D C6D H6D1 109.5 . ?
C7D C6D H6D1 109.5 . ?
C5D C6D H6D2 109.5 . ?
C7D C6D H6D2 109.5 . ?
H6D1 C6D H6D2 108.1 . ?
C6D C7D C8D 111.83(19) . ?
C6D C7D H7D1 109.2 . ?
C8D C7D H7D1 109.2 . ?
C6D C7D H7D2 109.2 . ?
C8D C7D H7D2 109.2 . ?
H7D1 C7D H7D2 107.9 . ?
C7D C8D H8D1 109.5 . ?
C7D C8D H8D2 109.5 . ?
H8D1 C8D H8D2 109.5 . ?
C7D C8D H8D3 109.5 . ?
H8D1 C8D H8D3 109.5 . ?
H8D2 C8D H8D3 109.5 . ?
C10D C9D N1D 116.70(17) . ?
C10D C9D H9D1 108.1 . ?
N1D C9D H9D1 108.1 . ?
C10D C9D H9D2 108.1 . ?
N1D C9D H9D2 108.1 . ?
H9D1 C9D H9D2 107.3 . ?
C9D C10D C11D 109.68(19) . ?
C9D C10D H10G 109.7 . ?
C11D C10D H10G 109.7 . ?
C9D C10D H10H 109.7 . ?
C11D C10D H10H 109.7 . ?
H10G C10D H10H 108.2 . ?
C12D C11D C10D 113.6(2) . ?
C12D C11D H11G 108.9 . ?
C10D C11D H11G 108.9 . ?
C12D C11D H11H 108.9 . ?
C10D C11D H11H 108.9 . ?
H11G C11D H11H 107.7 . ?
C11D C12D H12J 109.5 . ?
C11D C12D H12K 109.5 . ?
H12J C12D H12K 109.5 . ?
C11D C12D H12L 109.5 . ?
H12J C12D H12L 109.5 . ?
H12K C12D H12L 109.5 . ?
N1D C13D C14D 116.21(18) . ?
N1D C13D H13G 108.2 . ?
C14D C13D H13G 108.2 . ?
N1D C13D H13H 108.2 . ?
C14D C13D H13H 108.2 . ?
H13G C13D H13H 107.4 . ?
C13D C14D C15Y 108.7(2) . ?
C13D C14D C15D 108.7(2) . ?
C13D C14D H14G 109.9 . ?
C15D C14D H14G 109.9 . ?
C13D C14D H14H 109.9 . ?
C15D C14D H14H 109.9 . ?
H14G C14D H14H 108.3 . ?
C16D C15D C14D 121.8(3) . ?
C16D C15D H15G 106.9 . ?
C14D C15D H15G 106.9 . ?
C16D C15D H15H 106.9 . ?
C14D C15D H15H 106.9 . ?
H15G C15D H15H 106.7 . ?
C15D C16D H16J 109.5 . ?
C15D C16D H16K 109.5 . ?
H16J C16D H16K 109.5 . ?
C15D C16D H16L 109.5 . ?
H16J C16D H16L 109.5 . ?
H16K C16D H16L 109.5 . ?
C16Y C15Y C14D 108.9(4) . ?
C16Y C15Y H15Y 109.9 . ?
C14D C15Y H15Y 109.9 . ?
C16Y C15Y H15Z 109.9 . ?
C14D C15Y H15Z 109.9 . ?
H15Y C15Y H15Z 108.3 . ?
C15Y C16Y H16Y 109.5 . ?
C15Y C16Y H16Z 109.5 . ?
H16Y C16Y H16Z 109.5 . ?
C15Y C16Y H16Q 109.5 . ?
H16Y C16Y H16Q 109.5 . ?
H16Z C16Y H16Q 109.5 . ?
H1W O1W H2W 110.3 . ?
H3W O2W H4W 110.3 . ?

loop_
_geom_bond_atom_site_label_1
_geom_bond_atom_site_label_2
_geom_bond_distance
_geom_bond_site_symmetry_2
_geom_bond_publ_flag
P1A O1A 1.4978(17) . yes
P1A O2A 1.5389(17) . yes
P1A O3A 1.5523(17) . yes
P1A P2A 2.1824(9) . yes
P2A O4A 1.4946(16) . yes
P2A O5A 1.5051(15) . yes
P2A O6A 1.5648(16) . yes
O2A H2A 0.8401 . ?
O3A H3A 0.8401 . ?
O6A H6A 0.8400 . ?
P1B O1B 1.485(2) . yes
P1B O2B 1.5423(17) . yes
P1B O3B 1.566(2) . yes
P1B P2B 2.1795(10) . yes
P2B O4B 1.492(3) . yes
P2B O5B 1.5149(18) . yes
P2B O6B 1.545(2) . yes
O2B H2B 0.8400 . ?
O3B H3B 0.8400 . ?
O6B H6B 0.8400 . ?
P1X O1X 1.486(3) . ?
P1X O2X 1.542(3) . ?
P1X O3X 1.564(3) . ?
P1X P2X 2.1805(19) . ?
P2X O4X 1.495(3) . ?
P2X O5X 1.513(3) . ?
P2X O6X 1.544(3) . ?
O2X H2X 0.8400 . ?
O3X H3X 0.8400 . ?
O6X H6X 0.8400 . ?
P1C O1C 1.499(2) . yes
P1C O2C 1.541(2) . yes
P1C O3C 1.542(2) . yes
P1C P1C 2.1730(15) 2_666 yes
O2C H2C 0.8400 . ?
O3C H3C 0.8400 . ?
P1Y O1Y 1.500(3) . ?
P1Y O3Y 1.541(3) . ?
P1Y O2Y 1.542(3) . ?
P1Y P1Y 2.187(8) 2_666 ?
O2Y H2Y 0.8400 . ?
O3Y H3Y 0.8400 . ?
P1D O1D 1.4989(17) . yes
P1D O2D 1.531(2) . yes
P1D O3D 1.5475(17) . yes
P1D P2D 2.1842(12) . yes
P2D O4D 1.495(2) . yes
P2D O5D 1.5129(17) . yes
P2D O6D 1.5670(16) . yes
O2D H2D 0.8400 . ?
O3D H3D 0.8400 . ?
O6D H6D 0.8400 . ?
P1Z O1Z 1.499(2) . ?
P1Z O2Z 1.532(3) . ?
P1Z O3Z 1.547(3) . ?
P1Z P2Z 2.184(2) . ?
P2Z O4Z 1.494(3) . ?
P2Z O5Z 1.514(2) . ?
P2Z O6Z 1.567(2) . ?
O2Z H2Z 0.8400 . ?
O3Z H3Z 0.8400 . ?
O6Z H6Z 0.8400 . ?
P1E O1E 1.4854(16) . yes
P1E O2E 1.5368(16) . yes
P1E O3E 1.5578(16) . yes
P1E P2E 2.1812(9) . yes
P2E O4E 1.4947(17) . yes
P2E O5E 1.5212(16) . yes
P2E O6E 1.5449(17) . yes
O2E H2E 0.8399 . ?
O3E H3E 0.8400 . ?
O6E H6E 0.8397 . ?
P1F O1F 1.498(2) . yes
P1F O2F 1.5145(18) . yes
P1F O3F 1.5594(16) . yes
P1F P1F 2.1723(12) 2_565 yes
O2F H2FE 1.07(3) . ?
O3F H3F 0.8400 . ?
P1Q O1Q 1.498(3) . ?
P1Q O2Q 1.514(3) . ?
P1Q O3Q 1.559(3) . ?
P1Q P1Q 2.155(15) 2_565 ?
O2Q H2QE 1.23(3) . ?
O3Q H3Q 0.8400 . ?
N1A C13A 1.516(2) . ?
N1A C1A 1.521(2) . ?
N1A C5A 1.522(2) . ?
N1A C9A 1.522(2) . ?
C1A C2A 1.515(3) . ?
C1A H1A1 0.9900 . ?
C1A H1A2 0.9900 . ?
C2A C3A 1.529(3) . ?
C2A H2A1 0.9900 . ?
C2A H2A2 0.9900 . ?
C3A C4A 1.520(3) . ?
C3A H3A1 0.9900 . ?
C3A H3A2 0.9900 . ?
C4A H4A1 0.9800 . ?
C4A H4A2 0.9800 . ?
C4A H4A3 0.9800 . ?
C5A C6A 1.517(3) . ?
C5A H5A1 0.9900 . ?
C5A H5A2 0.9900 . ?
C6A C7A 1.518(3) . ?
C6A H6A1 0.9900 . ?
C6A H6A2 0.9900 . ?
C7A C8A 1.523(3) . ?
C7A H7A1 0.9900 . ?
C7A H7A2 0.9900 . ?
C8A H8A1 0.9800 . ?
C8A H8A2 0.9800 . ?
C8A H8A3 0.9800 . ?
C9A C10A 1.516(3) . ?
C9A H9A1 0.9900 . ?
C9A H9A2 0.9900 . ?
C10A C11A 1.526(3) . ?
C10A H10A 0.9900 . ?
C10A H10B 0.9900 . ?
C11A C12A 1.523(3) . ?
C11A H11A 0.9900 . ?
C11A H11B 0.9900 . ?
C12A H12A 0.9800 . ?
C12A H12B 0.9800 . ?
C12A H12C 0.9800 . ?
C13A C14A 1.520(3) . ?
C13A H13A 0.9900 . ?
C13A H13B 0.9900 . ?
C14A C15A 1.511(3) . ?
C14A H14A 0.9900 . ?
C14A H14B 0.9900 . ?
C15A C16A 1.509(3) . ?
C15A H15A 0.9900 . ?
C15A H15B 0.9900 . ?
C16A H16A 0.9800 . ?
C16A H16B 0.9800 . ?
C16A H16C 0.9800 . ?
N1B C9B 1.511(3) . ?
N1B C1B 1.516(3) . ?
N1B C5B 1.524(3) . ?
N1B C13B 1.526(3) . ?
C1B C2B 1.525(3) . ?
C1B H1B1 0.9900 . ?
C1B H1B2 0.9900 . ?
C2B C3B 1.520(3) . ?
C2B H2B1 0.9900 . ?
C2B H2B2 0.9900 . ?
C3B C4B 1.521(3) . ?
C3B H3B1 0.9900 . ?
C3B H3B2 0.9900 . ?
C4B H4B1 0.9800 . ?
C4B H4B2 0.9800 . ?
C4B H4B3 0.9800 . ?
C5B C6B 1.521(3) . ?
C5B H5B1 0.9900 . ?
C5B H5B2 0.9900 . ?
C6B C7B 1.552(4) . ?
C6B H6B1 0.9900 . ?
C6B H6B2 0.9900 . ?
C7B C8B 1.487(5) . ?
C7B H7B1 0.9900 . ?
C7B H7B2 0.9900 . ?
C8B H8B1 0.9800 . ?
C8B H8B2 0.9800 . ?
C8B H8B3 0.9800 . ?
C9B C10B 1.525(3) . ?
C9B H9B1 0.9900 . ?
C9B H9B2 0.9900 . ?
C10B C11B 1.519(3) . ?
C10B H10C 0.9900 . ?
C10B H10D 0.9900 . ?
C11B C12B 1.526(3) . ?
C11B H11C 0.9900 . ?
C11B H11D 0.9900 . ?
C12B H12D 0.9800 . ?
C12B H12E 0.9800 . ?
C12B H12F 0.9800 . ?
C13B C14B 1.515(3) . ?
C13B H13C 0.9900 . ?
C13B H13D 0.9900 . ?
C14B C15B 1.522(3) . ?
C14B H14C 0.9900 . ?
C14B H14D 0.9900 . ?
C15B C16B 1.518(3) . ?
C15B H15C 0.9900 . ?
C15B H15D 0.9900 . ?
C16B H16D 0.9800 . ?
C16B H16E 0.9800 . ?
C16B H16F 0.9800 . ?
N1C C13C 1.515(3) . ?
N1C C9C 1.516(3) . ?
N1C C1C 1.517(2) . ?
N1C C5C 1.526(2) . ?
C1C C2X 1.520(3) . ?
C1C C2C 1.520(3) . ?
C1C H1C1 0.9900 . ?
C1C H1C2 0.9900 . ?
C2C C3C 1.557(4) . ?
C2C H2C1 0.9900 . ?
C2C H2C2 0.9900 . ?
C3C C4C 1.538(4) . ?
C3C H3C1 0.9900 . ?
C3C H3C2 0.9900 . ?
C4C H4C1 0.9800 . ?
C4C H4C2 0.9800 . ?
C4C H4C3 0.9800 . ?
C2X C3X 1.558(4) . ?
C2X H2X1 0.9900 . ?
C2X H2X2 0.9900 . ?
C3X C4X 1.539(4) . ?
C3X H3X1 0.9900 . ?
C3X H3X2 0.9900 . ?
C4X H4X1 0.9800 . ?
C4X H4X2 0.9800 . ?
C4X H4X3 0.9800 . ?
C5C C6C 1.519(3) . ?
C5C H5C1 0.9900 . ?
C5C H5C2 0.9900 . ?
C6C C7C 1.522(3) . ?
C6C H6C1 0.9900 . ?
C6C H6C2 0.9900 . ?
C7C C8C 1.521(3) . ?
C7C H7C1 0.9900 . ?
C7C H7C2 0.9900 . ?
C8C H8C1 0.9800 . ?
C8C H8C2 0.9800 . ?
C8C H8C3 0.9800 . ?
C9C C10C 1.512(3) . ?
C9C H9C1 0.9900 . ?
C9C H9C2 0.9900 . ?
C10C C11C 1.516(3) . ?
C10C H10E 0.9900 . ?
C10C H10F 0.9900 . ?
C11C C12C 1.512(3) . ?
C11C H11E 0.9900 . ?
C11C H11F 0.9900 . ?
C12C H12G 0.9800 . ?
C12C H12H 0.9800 . ?
C12C H12I 0.9800 . ?
C13C C14C 1.511(3) . ?
C13C H13E 0.9900 . ?
C13C H13F 0.9900 . ?
C14C C15C 1.528(3) . ?
C14C H14E 0.9900 . ?
C14C H14F 0.9900 . ?
C15C C16C 1.504(3) . ?
C15C H15E 0.9900 . ?
C15C H15F 0.9900 . ?
C16C H16G 0.9800 . ?
C16C H16H 0.9800 . ?
C16C H16I 0.9800 . ?
N1D C13D 1.515(3) . ?
N1D C9D 1.517(3) . ?
N1D C1D 1.519(2) . ?
N1D C5D 1.525(3) . ?
C1D C2D 1.520(3) . ?
C1D H1D1 0.9900 . ?
C1D H1D2 0.9900 . ?
C2D C3D 1.528(3) . ?
C2D H2D1 0.9900 . ?
C2D H2D2 0.9900 . ?
C3D C4D 1.522(3) . ?
C3D H3D1 0.9900 . ?
C3D H3D2 0.9900 . ?
C4D H4D1 0.9800 . ?
C4D H4D2 0.9800 . ?
C4D H4D3 0.9800 . ?
C5D C6D 1.513(3) . ?
C5D H5D1 0.9900 . ?
C5D H5D2 0.9900 . ?
C6D C7D 1.522(3) . ?
C6D H6D1 0.9900 . ?
C6D H6D2 0.9900 . ?
C7D C8D 1.523(3) . ?
C7D H7D1 0.9900 . ?
C7D H7D2 0.9900 . ?
C8D H8D1 0.9800 . ?
C8D H8D2 0.9800 . ?
C8D H8D3 0.9800 . ?
C9D C10D 1.503(3) . ?
C9D H9D1 0.9900 . ?
C9D H9D2 0.9900 . ?
C10D C11D 1.524(3) . ?
C10D H10G 0.9900 . ?
C10D H10H 0.9900 . ?
C11D C12D 1.499(4) . ?
C11D H11G 0.9900 . ?
C11D H11H 0.9900 . ?
C12D H12J 0.9800 . ?
C12D H12K 0.9800 . ?
C12D H12L 0.9800 . ?
C13D C14D 1.516(3) . ?
C13D H13G 0.9900 . ?
C13D H13H 0.9900 . ?
C14D C15Y 1.518(4) . ?
C14D C15D 1.518(4) . ?
C14D H14G 0.9900 . ?
C14D H14H 0.9900 . ?
C15D C16D 1.497(2) . ?
C15D H15G 0.9900 . ?
C15D H15H 0.9900 . ?
C16D H16J 0.9800 . ?
C16D H16K 0.9800 . ?
C16D H16L 0.9800 . ?
C15Y C16Y 1.504(2) . ?
C15Y H15Y 0.9900 . ?
C15Y H15Z 0.9900 . ?
C16Y H16Y 0.9800 . ?
C16Y H16Z 0.9800 . ?
C16Y H16Q 0.9800 . ?
O1W H1W 0.8403 . ?
O1W H2W 0.8403 . ?
O2W H3W 0.8404 . ?
O2W H4W 0.8404 . ?

loop_
_geom_hbond_atom_site_label_D
_geom_hbond_atom_site_label_H
_geom_hbond_atom_site_label_A
_geom_hbond_distance_DH
_geom_hbond_distance_HA
_geom_hbond_distance_DA
_geom_hbond_angle_DHA
_geom_hbond_site_symmetry_A
O2A H2A O4B 0.84 1.59 2.428(3) 171.9 .
O2A H2A O1X 0.84 1.86 2.696(10) 178.2 .
O3A H3A O5A 0.84 1.70 2.521(2) 166.9 2_657
O6A H6A O1W 0.84 1.75 2.580(2) 171.0 .
O2B H2B O4A 0.84 1.68 2.469(2) 154.6 .
O3B H3B O1A 0.84 1.73 2.535(3) 161.0 .
O6B H6B O1C 0.84 1.68 2.511(4) 167.1 .
O2X H2X O4A 0.84 1.76 2.480(9) 143.0 .
O3X H3X O1Y 0.84 1.87 2.502(14) 131.0 .
O6X H6X O1A 0.84 2.22 2.861(8) 133.0 .
O2C H2C O1B 0.84 1.73 2.545(3) 161.6 .
O3C H3C O5B 0.84 1.70 2.432(3) 144.8 2_666
O3Y H3Y O5X 0.84 1.82 2.572(15) 148.4 2_666
O2D H2D O4E 0.84 1.59 2.399(3) 160.4 .
O3D H3D O5D 0.84 1.71 2.494(2) 155.3 2_556
O6D H6D O2W 0.84 1.77 2.601(3) 170.2 .
O2Z H2Z O4E 0.84 2.01 2.754(13) 147.2 .
O6Z H6Z O2W 0.84 2.16 2.992(16) 169.1 .
O2E H2E O4D 0.84 1.64 2.461(2) 167.1 .
O2E H2E O4Z 0.84 1.56 2.345(13) 154.1 .
O3E H3E O1D 0.84 1.71 2.545(2) 171.8 .
O3E H3E O1Z 0.84 1.94 2.775(11) 171.5 .
O6E H6E O1F 0.84 1.67 2.512(3) 177.6 .
O6E H6E O1Q 0.84 1.67 2.494(16) 168.2 .
O2F H2FE O5E 1.07(3) 1.37(3) 2.420(2) 164(2) 2_565
O3F H3F O1E 0.84 1.74 2.542(2) 160.1 .
O2Q H2QE O5E 1.23(3) 1.37(3) 2.53(2) 153(2) 2_565
O3Q H3Q O1E 0.84 1.61 2.394(16) 154.6 2_565
O1W H1W O5A 0.84 1.99 2.775(2) 155.5 2_657
O1W H2W O1A 0.84 2.03 2.781(2) 149.0 2_657
O2W H3W O5D 0.84 1.94 2.761(2) 164.0 2_556
O2W H3W O3Z 0.84 2.18 2.827(12) 133.4 .
O2W H3W O5Z 0.84 2.58 3.387(12) 162.6 2_556
O2W H4W O1D 0.84 2.12 2.837(3) 143.6 2_556
O2W H4W O1Z 0.84 1.86 2.501(14) 131.6 2_556
C1A H1A2 O2B 0.99 2.51 3.377(3) 146.3 .
C2A H2A1 O5E 0.99 2.51 3.454(3) 159.3 1_556
C2A H2A2 O3Q 0.99 2.48 3.394(19) 153.5 1_556
C5A H5A1 O2B 0.99 2.56 3.425(3) 146.1 .
C9A H9A1 O5E 0.99 2.39 3.271(3) 148.1 1_556
C13A H13A O3F 0.99 2.55 3.509(3) 162.0 2_566
C1B H1B2 O2C 0.99 2.34 3.284(3) 159.4 .
C5B H5B1 O6B 0.99 2.50 3.392(3) 148.9 2_666
C5B H5B1 O3X 0.99 2.37 3.212(6) 142.2 2_666
C5B H5B2 O1C 0.99 2.57 3.210(3) 122.2 2_666
C8B H8B3 O1C 0.98 2.57 3.526(5) 164.1 2_666
C9B H9B1 O1D 0.99 2.50 3.385(3) 148.2 .
C10B H10C O3W 0.99 2.58 3.434(15) 144.0 2_666
C15B H15C O1F 0.99 2.60 3.322(3) 130.1 .
C1C H1C1 O3W 0.99 2.47 3.204(15) 130.8 2_666
C1C H1C2 O3B 0.99 2.43 3.256(3) 140.4 .
C5C H5C1 O5B 0.99 2.36 3.267(3) 151.1 .
C9C H9C2 O2D 0.99 2.54 3.368(3) 140.5 2_656
C9C H9C2 O2Z 0.99 2.40 3.275(12) 147.0 2_656
C11C H11F O2D 0.99 2.42 3.328(3) 152.6 2_656
C1D H1D2 O2F 0.99 2.41 3.231(3) 140.2 2_666
C1D H1D2 O2Q 0.99 2.22 3.02(2) 137.3 2_666
C5D H5D1 O2E 0.99 2.54 3.511(3) 166.8 1_656
C5D H5D2 O3Q 0.99 2.58 3.34(2) 133.9 2_666
C9D H9D1 O6A 0.99 2.37 3.320(3) 161.2 .

loop_
_geom_torsion_atom_site_label_1
_geom_torsion_atom_site_label_2
_geom_torsion_atom_site_label_3
_geom_torsion_atom_site_label_4
_geom_torsion
_geom_torsion_site_symmetry_3
_geom_torsion_site_symmetry_4
_geom_torsion_publ_flag
O1A P1A P2A O4A -70.87(10) . . yes
O2A P1A P2A O4A 52.77(10) . . yes
O3A P1A P2A O4A 165.01(10) . . yes
O1A P1A P2A O5A 55.12(10) . . yes
O2A P1A P2A O5A 178.76(9) . . yes
O3A P1A P2A O5A -69.00(10) . . yes
O1A P1A P2A O6A 174.69(9) . . yes
O2A P1A P2A O6A -61.68(10) . . yes
O3A P1A P2A O6A 50.56(10) . . yes
O1B P1B P2B O4B 178.64(15) . . yes
O2B P1B P2B O4B 55.96(14) . . yes
O3B P1B P2B O4B -61.48(14) . . yes
O1B P1B P2B O5B -56.64(14) . . yes
O2B P1B P2B O5B -179.31(10) . . yes
O3B P1B P2B O5B 63.24(11) . . yes
O1B P1B P2B O6B 61.90(16) . . yes
O2B P1B P2B O6B -60.78(14) . . yes
O3B P1B P2B O6B -178.23(13) . . yes
O1X P1X P2X O4X 178.8(6) . . ?
O2X P1X P2X O4X 56.3(6) . . ?
O3X P1X P2X O4X -61.3(6) . . ?
O1X P1X P2X O5X -56.7(6) . . ?
O2X P1X P2X O5X -179.2(5) . . ?
O3X P1X P2X O5X 63.2(6) . . ?
O1X P1X P2X O6X 62.7(6) . . ?
O2X P1X P2X O6X -59.8(5) . . ?
O3X P1X P2X O6X -177.4(6) . . ?
O1C P1C P1C O1C 180.000(0) 2_666 2_666 yes
O2C P1C P1C O1C 57.37(15) 2_666 2_666 yes
O3C P1C P1C O1C -59.4(2) 2_666 2_666 yes
O1C P1C P1C O2C -57.37(15) 2_666 2_666 yes
O2C P1C P1C O2C 180.000(0) 2_666 2_666 yes
O3C P1C P1C O2C 63.22(17) 2_666 2_666 yes
O1C P1C P1C O3C 59.4(2) 2_666 2_666 yes
O2C P1C P1C O3C -63.22(17) 2_666 2_666 yes
O3C P1C P1C O3C 180.000(1) 2_666 2_666 yes
O1D P1D P2D O4D 67.75(12) . . yes
O2D P1D P2D O4D -56.34(13) . . yes
O3D P1D P2D O4D -167.82(11) . . yes
O1D P1D P2D O5D -57.93(11) . . yes
O2D P1D P2D O5D 177.98(11) . . yes
O3D P1D P2D O5D 66.50(10) . . yes
O1D P1D P2D O6D -176.80(11) . . yes
O2D P1D P2D O6D 59.11(13) . . yes
O3D P1D P2D O6D -52.37(11) . . yes
O1Z P1Z P2Z O4Z 69.5(7) . . ?
O2Z P1Z P2Z O4Z -54.4(7) . . ?
O3Z P1Z P2Z O4Z -165.8(6) . . ?
O1Z P1Z P2Z O5Z -56.2(7) . . ?
O2Z P1Z P2Z O5Z 179.9(6) . . ?
O3Z P1Z P2Z O5Z 68.5(6) . . ?
O1Z P1Z P2Z O6Z -174.8(7) . . ?
O2Z P1Z P2Z O6Z 61.3(7) . . ?
O3Z P1Z P2Z O6Z -50.1(7) . . ?
O1E P1E P2E O4E 169.12(10) . . yes
O2E P1E P2E O4E -69.96(10) . . yes
O3E P1E P2E O4E 48.97(10) . . yes
O1E P1E P2E O5E -67.77(10) . . yes
O2E P1E P2E O5E 53.16(10) . . yes
O3E P1E P2E O5E 172.08(9) . . yes
O1E P1E P2E O6E 50.90(10) . . yes
O2E P1E P2E O6E 171.82(9) . . yes
O3E P1E P2E O6E -69.26(10) . . yes
O1F P1F P1F O1F 180.0 2_565 2_565 yes
O2F P1F P1F O1F -56.96(15) 2_565 2_565 yes
O3F P1F P1F O1F 57.48(13) 2_565 2_565 yes
O1F P1F P1F O2F 56.96(15) 2_565 2_565 yes
O2F P1F P1F O2F 180.000(0) 2_565 2_565 yes
O3F P1F P1F O2F -65.56(13) 2_565 2_565 yes
O1F P1F P1F O3F -57.48(13) 2_565 2_565 yes
O2F P1F P1F O3F 65.56(13) 2_565 2_565 yes
O3F P1F P1F O3F 180.0 2_565 2_565 yes
C13A N1A C1A C2A 60.5(2) . . ?
C5A N1A C1A C2A -178.37(17) . . ?
C9A N1A C1A C2A -58.0(2) . . ?
N1A C1A C2A C3A 177.66(17) . . ?
C1A C2A C3A C4A -68.8(2) . . ?
C13A N1A C5A C6A -58.9(2) . . ?
C1A N1A C5A C6A 179.99(17) . . ?
C9A N1A C5A C6A 59.7(2) . . ?
N1A C5A C6A C7A 179.77(18) . . ?
C5A C6A C7A C8A 178.60(19) . . ?
C13A N1A C9A C10A -176.65(17) . . ?
C1A N1A C9A C10A -55.7(2) . . ?
C5A N1A C9A C10A 62.3(2) . . ?
N1A C9A C10A C11A -168.56(16) . . ?
C9A C10A C11A C12A -179.46(17) . . ?
C1A N1A C13A C14A 65.1(2) . . ?
C5A N1A C13A C14A -53.3(2) . . ?
C9A N1A C13A C14A -174.13(17) . . ?
N1A C13A C14A C15A -174.81(18) . . ?
C13A C14A C15A C16A -175.6(2) . . ?
C9B N1B C1B C2B -58.4(2) . . ?
C5B N1B C1B C2B -179.80(17) . . ?
C13B N1B C1B C2B 61.5(2) . . ?
N1B C1B C2B C3B -162.49(18) . . ?
C1B C2B C3B C4B 177.0(2) . . ?
C9B N1B C5B C6B 49.9(2) . . ?
C1B N1B C5B C6B 171.0(2) . . ?
C13B N1B C5B C6B -69.5(2) . . ?
N1B C5B C6B C7B 171.2(2) . . ?
C5B C6B C7B C8B 69.3(3) . . ?
C1B N1B C9B C10B -56.7(2) . . ?
C5B N1B C9B C10B 62.6(2) . . ?
C13B N1B C9B C10B -177.62(17) . . ?
N1B C9B C10B C11B -179.84(18) . . ?
C9B C10B C11B C12B -173.12(18) . . ?
C9B N1B C13B C14B 161.71(18) . . ?
C1B N1B C13B C14B 40.6(2) . . ?
C5B N1B C13B C14B -77.2(2) . . ?
N1B C13B C14B C15B 166.53(17) . . ?
C13B C14B C15B C16B 167.69(18) . . ?
C13C N1C C1C C2X 58.9(3) . . ?
C9C N1C C1C C2X -59.9(3) . . ?
C5C N1C C1C C2X 179.5(2) . . ?
C13C N1C C1C C2C 58.9(3) . . ?
C9C N1C C1C C2C -59.9(3) . . ?
C5C N1C C1C C2C 179.5(2) . . ?
N1C C1C C2C C3C -171.1(3) . . ?
C1C C2C C3C C4C -179.5(3) . . ?
N1C C1C C2X C3X 159.8(6) . . ?
C1C C2X C3X C4X 179.4(6) . . ?
C13C N1C C5C C6C -53.0(2) . . ?
C9C N1C C5C C6C 65.8(2) . . ?
C1C N1C C5C C6C -173.34(18) . . ?
N1C C5C C6C C7C -175.15(17) . . ?
C5C C6C C7C C8C -172.8(2) . . ?
C13C N1C C9C C10C 179.94(18) . . ?
C1C N1C C9C C10C -59.0(2) . . ?
C5C N1C C9C C10C 58.6(2) . . ?
N1C C9C C10C C11C 171.09(18) . . ?
C9C C10C C11C C12C 176.7(2) . . ?
C9C N1C C13C C14C 175.83(17) . . ?
C1C N1C C13C C14C 54.4(2) . . ?
C5C N1C C13C C14C -63.0(2) . . ?
N1C C13C C14C C15C 176.69(19) . . ?
C13C C14C C15C C16C 174.5(2) . . ?
C13D N1D C1D C2D 58.2(2) . . ?
C9D N1D C1D C2D -59.6(2) . . ?
C5D N1D C1D C2D 179.50(18) . . ?
N1D C1D C2D C3D -179.79(17) . . ?
C1D C2D C3D C4D -178.29(19) . . ?
C13D N1D C5D C6D -58.0(2) . . ?
C9D N1D C5D C6D 59.9(2) . . ?
C1D N1D C5D C6D -179.06(18) . . ?
N1D C5D C6D C7D -177.17(18) . . ?
C5D C6D C7D C8D -176.4(2) . . ?
C13D N1D C9D C10D -177.24(18) . . ?
C1D N1D C9D C10D -56.2(2) . . ?
C5D N1D C9D C10D 61.5(2) . . ?
N1D C9D C10D C11D -165.7(2) . . ?
C9D C10D C11D C12D -175.5(2) . . ?
C9D N1D C13D C14D -178.87(18) . . ?
C1D N1D C13D C14D 60.0(2) . . ?
C5D N1D C13D C14D -57.9(2) . . ?
N1D C13D C14D C15Y -173.5(2) . . ?
N1D C13D C14D C15D -173.5(2) . . ?
C13D C14D C15D C16D 178.3(4) . . ?
C13D C14D C15Y C16Y -87.5(4) . . ?
